data_7234576
loop_
_publ_author_name
'Xiaoping Yang'
'Shiqing Wang'
'Lijie Zhang'
'Shaoming Huang'
'Zongping Li'
'Chengri Wang'
'Ting Zhu'
'Le Bo'

_publ_section_title
;
 First NIR luminescent polymeric high-nuclearity Cd-Ln nanoclusters from a
 long-chain Schiff base ligand
;
_journal_name_full 'Journal of Materials Chemistry C'
_journal_page_first 1589
_journal_page_last 1593
_journal_paper_doi 10.1039/C5TC04103A
_journal_volume 4
_journal_year 2016
_chemical_formula_moiety 'C254 H320 Cd18 Cl6 N18 O94 Yb6'
_chemical_formula_sum 'C254 H320 Cd18 Cl6 N18 O94 Yb6'
_chemical_formula_weight 8403.42
_space_group_IT_number 15
_space_group_name_Hall '-C 2yc'
_space_group_name_H-M_alt 'C 1 2/c 1'
_symmetry_cell_setting monoclinic
_symmetry_space_group_name_Hall '-C 2yc'
_symmetry_space_group_name_H-M 'C 1 2/c 1'
_atom_sites_solution_hydrogens geom
_atom_sites_solution_primary direct
_atom_sites_solution_secondary difmap
_cell_angle_alpha 90.00
_cell_angle_beta 113.62(3)
_cell_angle_gamma 90.00
_cell_formula_units_Z 4
_cell_length_a 41.918(8)
_cell_length_b 23.335(5)
_cell_length_c 41.805(8)
_cell_measurement_reflns_used 36382
_cell_measurement_temperature 190(1)
_cell_measurement_theta_max 28.3368
_cell_measurement_theta_min 1.1610
_cell_volume 37466(16)
_computing_cell_refinement 'Collect software, Nonius B.V. 1998'
_computing_data_collection 'Collect software, Nonius B.V. 1998'
_computing_data_reduction
;
DENZO and Scalepack (Otwinoski and Minor, 1997)
;
_computing_molecular_graphics 'XP SHELXTL/PC, Siemens Analytical'
_computing_structure_refinement 'XL SHELXTL/PC, Siemens Analytical'
_computing_structure_solution
;

SIR97 - Altomare A., Burla M.C., Camalli M., Cascarano G.L., Giacovazzo C., 
Guagliardi A., Moliterni A.G.G., Polidori G.,Spagna R.
;
_diffrn_ambient_temperature 190(1)
_diffrn_detector_area_resol_mean 13.6612
_diffrn_measured_fraction_theta_full 0.991
_diffrn_measured_fraction_theta_max 0.991
_diffrn_measurement_device_type 'Mercury2 (2x2 bin mode)'
_diffrn_measurement_method dtprofit.ref
_diffrn_radiation_monochromator 'Graphite Monochromator'
_diffrn_radiation_source 'Sealed tube'
_diffrn_radiation_type MoK\a
_diffrn_radiation_wavelength 0.710747
_diffrn_reflns_av_R_equivalents 0.0000
_diffrn_reflns_av_sigmaI/netI 0.0649
_diffrn_reflns_limit_h_max 45
_diffrn_reflns_limit_h_min -49
_diffrn_reflns_limit_k_max 27
_diffrn_reflns_limit_k_min 0
_diffrn_reflns_limit_l_max 49
_diffrn_reflns_limit_l_min 0
_diffrn_reflns_number 32716
_diffrn_reflns_theta_full 25.00
_diffrn_reflns_theta_max 25.00
_diffrn_reflns_theta_min 3.00
_exptl_absorpt_coefficient_mu 2.588
_exptl_absorpt_correction_T_max 1.000000
_exptl_absorpt_correction_T_min 0.526709
_exptl_absorpt_correction_type multi-scan
_exptl_absorpt_process_details 'DENZO and Scalepack (Otwinoski and Minor, 1997)'
_exptl_crystal_colour Yellow
_exptl_crystal_density_diffrn 1.490
_exptl_crystal_density_method 'not measured'
_exptl_crystal_description Block
_exptl_crystal_F_000 16432
_exptl_crystal_size_max 0.15
_exptl_crystal_size_mid 0.12
_exptl_crystal_size_min 0.08
_refine_diff_density_max 3.424
_refine_diff_density_min -1.526
_refine_diff_density_rms 0.137
_refine_ls_extinction_method none
_refine_ls_goodness_of_fit_ref 1.050
_refine_ls_hydrogen_treatment constr
_refine_ls_matrix_type full
_refine_ls_number_parameters 1793
_refine_ls_number_reflns 32716
_refine_ls_number_restraints 1194
_refine_ls_restrained_S_all 1.043
_refine_ls_R_factor_all 0.0598
_refine_ls_R_factor_gt 0.0428
_refine_ls_shift/su_max 0.008
_refine_ls_shift/su_mean 0.000
_refine_ls_structure_factor_coef Fsqd
_refine_ls_weighting_details 'calc w=1/[\s^2^(Fo^2^)+(0.0473P)^2^+57.8951P] where P=(Fo^2^+2Fc^2^)/3'
_refine_ls_weighting_scheme calc
_refine_ls_wR_factor_gt 0.0986
_refine_ls_wR_factor_ref 0.1036
_reflns_number_gt 25397
_reflns_number_total 32716
_reflns_threshold_expression >2sigma(I)
_cod_data_source_file J-Mater-Chem-C-2016-4-1589.cif
_cod_data_source_block complex-3
_cod_depositor_comments
;
The following automatic conversions were performed:

data item '_exptl_absorpt_correction_type' value 'Multi-scan' was
changed to 'multi-scan' in accordance with the built-in table derived
from the CIF Core dictionary named 'cif_core.dic' version 2.4.5 last
updated on 2014-11-21.

data item '_symmetry_cell_setting' value 'Monoclinic' was changed to
'monoclinic' in accordance with the built-in table derived from the
CIF Core dictionary named 'cif_core.dic' version 2.4.5 last updated
on 2014-11-21.

Automatic conversion script
Id: cif_fix_values 6909 2019-04-08 15:41:33Z antanas 
;
_cod_original_cell_volume 37467(13)
_cod_original_sg_symbol_Hall -C2yc
_cod_original_sg_symbol_H-M C2/c
_cod_database_code 7234576

loop_
_symmetry_equiv_pos_as_xyz
'x, y, z'
'-x, y, -z+1/2'
'x+1/2, y+1/2, z'
'-x+1/2, y+1/2, -z+1/2'
'-x, -y, -z'
'x, -y, z-1/2'
'-x+1/2, -y+1/2, -z'
'x+1/2, -y+1/2, z-1/2'

loop_
_atom_site_label
_atom_site_type_symbol
_atom_site_fract_x
_atom_site_fract_y
_atom_site_fract_z
_atom_site_U_iso_or_equiv
_atom_site_adp_type
_atom_site_occupancy
_atom_site_symmetry_multiplicity
_atom_site_calc_flag
_atom_site_refinement_flags
_atom_site_disorder_assembly
_atom_site_disorder_group
Yb1 Yb 0.134017(6) -0.509870(10) 0.235700(7) 0.01699(6) Uani 1 1 d U . .
Yb2 Yb 0.115919(6) -0.369245(10) 0.433930(7) 0.01943(7) Uani 1 1 d U . .
Yb3 Yb 0.124044(6) -0.106823(11) 0.261761(7) 0.02143(7) Uani 1 1 d U . .
Cd1 Cd 0.118455(12) -0.535792(18) 0.316367(12) 0.02573(11) Uani 1 1 d U . .
Cd2 Cd 0.197985(15) -0.58298(2) 0.421748(16) 0.04445(15) Uani 1 1 d U . .
Cd3 Cd 0.122271(11) -0.524994(18) 0.429117(12) 0.02414(11) Uani 1 1 d U . .
Cd4 Cd 0.114826(11) -0.222354(17) 0.399740(12) 0.02266(10) Uani 1 1 d U . .
Cd5 Cd 0.199944(13) -0.08493(2) 0.420125(14) 0.03754(13) Uani 1 1 d U . .
Cd6 Cd 0.126065(11) -0.048093(18) 0.342748(12) 0.02383(10) Uani 1 1 d U . .
Cd7 Cd 0.128372(11) -0.233894(17) 0.211504(11) 0.02018(10) Uani 1 1 d U . .
Cd8 Cd 0.215017(11) -0.322432(17) 0.196031(12) 0.02166(10) Uani 1 1 d U . .
Cd9 Cd 0.144326(11) -0.419724(17) 0.170219(11) 0.02035(10) Uani 1 1 d U . .
Cl1 Cl 0.26670(4) -0.37088(6) 0.19535(4) 0.0297(4) Uani 1 1 d U . .
Cl2 Cl 0.24789(5) -0.01705(8) 0.42908(6) 0.0620(6) Uani 1 1 d U . .
Cl3 Cl 0.12992(5) -0.31706(7) 0.37907(5) 0.0416(4) Uani 1 1 d U . .
N1 N 0.10931(12) -0.6303(2) 0.32317(13) 0.0225(11) Uani 1 1 d U . .
N2 N 0.08429(13) -0.5876(2) 0.43609(14) 0.0288(12) Uani 1 1 d U . .
N3 N 0.08349(12) -0.3455(2) 0.47078(13) 0.0232(11) Uani 1 1 d U . .
N4 N 0.10380(12) -0.1592(2) 0.43649(13) 0.0249(12) Uani 1 1 d U . .
N5 N 0.08569(14) 0.0135(2) 0.34624(15) 0.0360(14) Uani 1 1 d U . .
N6 N 0.09599(13) -0.0384(2) 0.21330(13) 0.0257(12) Uani 1 1 d U . .
N7 N 0.11992(11) -0.20377(19) 0.15620(12) 0.0204(11) Uani 1 1 d U . .
N8 N 0.10436(12) -0.41927(19) 0.11500(13) 0.0206(11) Uani 1 1 d U . .
N9 N 0.10701(12) -0.60274(19) 0.20656(13) 0.0222(11) Uani 1 1 d U . .
O1 O 0.18292(10) -0.58133(15) 0.24898(11) 0.0218(9) Uani 1 1 d U . .
O2 O 0.14049(9) -0.57256(15) 0.27883(10) 0.0177(8) Uani 1 1 d U . .
O3 O 0.18450(12) -0.68379(19) 0.40734(12) 0.0396(12) Uani 1 1 d U . .
O4 O 0.14715(11) -0.60806(17) 0.42232(11) 0.0320(10) Uani 1 1 d U . .
O5 O 0.15091(11) -0.54052(16) 0.49356(11) 0.0282(10) Uani 1 1 d U . .
O6 O 0.11493(10) -0.44977(15) 0.46270(10) 0.0231(9) Uani 1 1 d U . .
O7 O 0.16339(10) -0.35292(16) 0.49408(11) 0.0274(10) Uani 1 1 d U . .
O8 O 0.12848(9) -0.27757(15) 0.44936(10) 0.0222(9) Uani 1 1 d U . .
O9 O 0.18285(14) -0.0587(2) 0.46644(12) 0.0493(13) Uani 1 1 d U . .
O10 O 0.14944(11) -0.03665(17) 0.40029(11) 0.0324(10) Uani 1 1 d U . .
O11 O 0.15532(11) 0.04409(16) 0.34036(11) 0.0291(10) Uani 1 1 d U . .
O12 O 0.12241(10) -0.02344(16) 0.28750(11) 0.0259(10) Uani 1 1 d U . .
O13 O 0.17265(10) -0.04742(16) 0.25430(11) 0.0280(10) Uani 1 1 d U . .
O14 O 0.14111(10) -0.13677(15) 0.22034(11) 0.0222(9) Uani 1 1 d U . .
O15 O 0.20334(10) -0.26113(16) 0.14573(11) 0.0264(10) Uani 1 1 d U . .
O16 O 0.16835(10) -0.35091(16) 0.14992(10) 0.0224(9) Uani 1 1 d U . .
O17 O 0.18051(10) -0.48796(16) 0.15243(11) 0.0262(10) Uani 1 1 d U . .
O18 O 0.13962(10) -0.51480(15) 0.18412(11) 0.0221(9) Uani 1 1 d U . .
O19 O 0.07847(10) -0.50445(15) 0.22639(10) 0.0209(9) Uani 1 1 d U . .
O20 O 0.06508(10) -0.51689(17) 0.27278(11) 0.0273(10) Uani 1 1 d U . .
O21 O 0.18083(12) -0.5630(2) 0.36126(12) 0.0416(12) Uani 1 1 d U . .
O22 O 0.23499(12) -0.5763(2) 0.39471(14) 0.0535(14) Uani 1 1 d U . .
O23 O 0.13822(11) -0.45654(16) 0.28276(11) 0.0286(10) Uani 1 1 d U . .
O24 O 0.14740(13) -0.4548(2) 0.33786(13) 0.0482(13) Uani 1 1 d U . .
O25 O 0.09719(11) -0.51468(17) 0.35940(11) 0.0313(10) Uani 1 1 d U . .
O26 O 0.09729(10) -0.44594(16) 0.39502(10) 0.0246(9) Uani 1 1 d U . .
O27 O 0.17450(10) -0.49850(17) 0.42978(12) 0.0303(10) Uani 1 1 d U . .
O28 O 0.16713(11) -0.40644(17) 0.43645(11) 0.0303(10) Uani 1 1 d U . .
O29 O 0.06381(10) -0.34009(16) 0.39693(10) 0.0229(9) Uani 1 1 d U . .
O30 O 0.05709(10) -0.25246(16) 0.37296(11) 0.0250(9) Uani 1 1 d U . .
O31 O 0.17109(11) -0.18216(17) 0.41973(13) 0.0365(12) Uani 1 1 d U . .
O32 O 0.22723(11) -0.16451(19) 0.44505(15) 0.0530(15) Uani 1 1 d U . .
O33 O 0.10408(10) -0.15418(16) 0.35567(11) 0.0255(10) Uani 1 1 d U . .
O34 O 0.10294(10) -0.12284(16) 0.30589(11) 0.0270(10) Uani 1 1 d U . .
O35 O 0.17897(11) -0.09114(18) 0.36104(12) 0.0338(11) Uani 1 1 d U . .
O36 O 0.17657(11) -0.11649(18) 0.30859(12) 0.0348(11) Uani 1 1 d U . .
O37 O 0.07184(10) -0.14311(16) 0.23051(11) 0.0245(9) Uani 1 1 d U . .
O38 O 0.06978(10) -0.22252(16) 0.20019(11) 0.0245(9) Uani 1 1 d U . .
O39 O 0.13206(12) -0.2036(2) 0.26924(13) 0.0406(12) Uani 1 1 d U . .
O40 O 0.16128(13) -0.2784(2) 0.26812(14) 0.0505(13) Uani 1 1 d U . .
O41 O 0.18759(10) -0.24605(17) 0.21545(11) 0.0284(10) Uani 1 1 d U . .
O42 O 0.24334(10) -0.26348(17) 0.24228(11) 0.0279(10) Uani 1 1 d U . .
O43 O 0.11790(10) -0.33011(16) 0.19486(11) 0.0264(10) Uani 1 1 d U . .
O44 O 0.11707(9) -0.42102(15) 0.20760(10) 0.0191(9) Uani 1 1 d U . .
O45 O 0.19326(10) -0.39683(16) 0.21704(11) 0.0230(9) Uani 1 1 d U . .
O46 O 0.18693(10) -0.46275(16) 0.25250(11) 0.0251(9) Uani 1 1 d U . .
O47 O 0.23213(16) -0.6203(3) 0.47576(17) 0.088(2) Uani 1 1 d U . .
H47A H 0.2436 -0.6472 0.4734 0.132 Uiso 1 1 calc R . .
C1 C 0.2093(2) -0.7229(3) 0.4043(2) 0.055(2) Uani 1 1 d U . .
H1A H 0.1973 -0.7525 0.3879 0.082 Uiso 1 1 calc R . .
H1B H 0.2226 -0.7398 0.4266 0.082 Uiso 1 1 calc R . .
H1C H 0.2246 -0.7028 0.3962 0.082 Uiso 1 1 calc R . .
C2 C 0.15897(18) -0.7045(3) 0.41598(19) 0.0412(18) Uani 1 1 d U . .
C3 C 0.1518(2) -0.7626(3) 0.4168(2) 0.053(2) Uani 1 1 d U . .
H3A H 0.1649 -0.7899 0.4113 0.063 Uiso 1 1 calc R . .
C4 C 0.1248(2) -0.7792(4) 0.4261(3) 0.075(3) Uani 1 1 d U . .
H4A H 0.1204 -0.8180 0.4274 0.090 Uiso 1 1 calc R . .
C5 C 0.1047(2) -0.7396(3) 0.4331(3) 0.066(3) Uani 1 1 d U . .
H5A H 0.0866 -0.7515 0.4390 0.079 Uiso 1 1 calc R . .
C6 C 0.11117(18) -0.6806(3) 0.4315(2) 0.0382(17) Uani 1 1 d U . .
C7 C 0.13846(17) -0.6618(3) 0.42351(18) 0.0353(17) Uani 1 1 d U . .
C8 C 0.08624(18) -0.6428(3) 0.4373(2) 0.0406(18) Uani 1 1 d U . .
H8A H 0.0693 -0.6612 0.4427 0.049 Uiso 1 1 calc R . .
C9 C 0.05566(16) -0.5607(3) 0.44160(17) 0.0300(15) Uani 1 1 d U . .
H9A H 0.0645 -0.5304 0.4588 0.036 Uiso 1 1 calc R . .
H9B H 0.0441 -0.5888 0.4504 0.036 Uiso 1 1 calc R . .
C10 C 0.02988(16) -0.5360(3) 0.40725(17) 0.0287(15) Uani 1 1 d U . .
H10A H 0.0428 -0.5143 0.3965 0.034 Uiso 1 1 calc R . .
H10B H 0.0185 -0.5674 0.3917 0.034 Uiso 1 1 calc R . .
C11 C 0.00204(15) -0.4973(3) 0.41030(17) 0.0282(15) Uani 1 1 d U . .
H11A H -0.0102 -0.5180 0.4221 0.034 Uiso 1 1 calc R . .
H11B H 0.0132 -0.4643 0.4245 0.034 Uiso 1 1 calc R . .
C12 C -0.02370(16) -0.4770(3) 0.37561(17) 0.0314(15) Uani 1 1 d U . .
H12A H -0.0360 -0.5101 0.3623 0.038 Uiso 1 1 calc R . .
H12B H -0.0111 -0.4596 0.3631 0.038 Uiso 1 1 calc R . .
C13 C -0.05009(16) -0.4346(3) 0.37711(18) 0.0331(16) Uani 1 1 d U . .
H13A H -0.0636 -0.4206 0.3537 0.050 Uiso 1 1 calc R . .
H13B H -0.0379 -0.4022 0.3912 0.050 Uiso 1 1 calc R . .
C14 C 0.17214(18) -0.5888(3) 0.50993(18) 0.0411(18) Uani 1 1 d U . .
H14A H 0.1889 -0.5779 0.5326 0.062 Uiso 1 1 calc R . .
H14B H 0.1840 -0.6019 0.4958 0.062 Uiso 1 1 calc R . .
H14C H 0.1578 -0.6190 0.5124 0.062 Uiso 1 1 calc R . .
C15 C 0.13719(15) -0.5083(2) 0.51289(16) 0.0230(13) Uani 1 1 d U . .
C16 C 0.14131(16) -0.5224(3) 0.54623(17) 0.0293(15) Uani 1 1 d U . .
H16A H 0.1531 -0.5556 0.5568 0.035 Uiso 1 1 calc R . .
C17 C 0.12767(17) -0.4865(3) 0.56393(17) 0.0333(16) Uani 1 1 d U . .
H17A H 0.1306 -0.4953 0.5866 0.040 Uiso 1 1 calc R . .
C18 C 0.10975(17) -0.4375(3) 0.54795(17) 0.0306(15) Uani 1 1 d U . .
H18A H 0.1006 -0.4137 0.5600 0.037 Uiso 1 1 calc R . .
C19 C 0.10523(14) -0.4231(2) 0.51377(15) 0.0213(13) Uani 1 1 d U . .
C20 C 0.11902(14) -0.4596(2) 0.49573(15) 0.0220(13) Uani 1 1 d U . .
C21 C 0.08641(15) -0.3708(2) 0.49908(16) 0.0254(14) Uani 1 1 d U . .
H21A H 0.0751 -0.3535 0.5117 0.030 Uiso 1 1 calc R . .
C22 C 0.06188(14) -0.2931(2) 0.46267(16) 0.0246(14) Uani 1 1 d U . .
H22A H 0.0678 -0.2691 0.4469 0.029 Uiso 1 1 calc R . .
H22B H 0.0667 -0.2716 0.4840 0.029 Uiso 1 1 calc R . .
C23 C 0.02302(14) -0.3085(2) 0.44576(17) 0.0254(14) Uani 1 1 d U . .
H23A H 0.0194 -0.3379 0.4283 0.030 Uiso 1 1 calc R . .
H23B H 0.0159 -0.3239 0.4634 0.030 Uiso 1 1 calc R . .
C24 C 0.00044(15) -0.2566(2) 0.42867(16) 0.0261(14) Uani 1 1 d U . .
H24A H 0.0074 -0.2414 0.4108 0.031 Uiso 1 1 calc R . .
H24B H 0.0043 -0.2269 0.4461 0.031 Uiso 1 1 calc R . .
C25 C -0.03861(15) -0.2713(3) 0.41206(16) 0.0269(14) Uani 1 1 d U . .
H25A H -0.0416 -0.3076 0.3998 0.032 Uiso 1 1 calc R . .
H25B H -0.0469 -0.2762 0.4305 0.032 Uiso 1 1 calc R . .
C26 C -0.06067(14) -0.2258(2) 0.38662(16) 0.0238(14) Uani 1 1 d U . .
H26B H -0.0568 -0.1889 0.3983 0.036 Uiso 1 1 calc R . .
H26C H -0.0538 -0.2228 0.3671 0.036 Uiso 1 1 calc R . .
C27 C 0.18963(16) -0.3929(3) 0.51648(18) 0.0366(17) Uani 1 1 d U . .
H27A H 0.2086 -0.3718 0.5333 0.055 Uiso 1 1 calc R . .
H27B H 0.1981 -0.4159 0.5025 0.055 Uiso 1 1 calc R . .
H27C H 0.1794 -0.4172 0.5284 0.055 Uiso 1 1 calc R . .
C28 C 0.16377(17) -0.2984(3) 0.50769(18) 0.0336(16) Uani 1 1 d U . .
C29 C 0.18146(18) -0.2837(3) 0.54210(18) 0.0424(18) Uani 1 1 d U . .
H29A H 0.1952 -0.3104 0.5583 0.051 Uiso 1 1 calc R . .
C30 C 0.1783(2) -0.2280(3) 0.5520(2) 0.055(2) Uani 1 1 d U . .
H30A H 0.1902 -0.2170 0.5752 0.066 Uiso 1 1 calc R . .
C31 C 0.15790(19) -0.1891(3) 0.52814(18) 0.0447(19) Uani 1 1 d U . .
H31A H 0.1557 -0.1523 0.5356 0.054 Uiso 1 1 calc R . .
C32 C 0.14031(16) -0.2032(3) 0.49292(18) 0.0328(16) Uani 1 1 d U . .
C33 C 0.14358(15) -0.2594(2) 0.48214(17) 0.0262(14) Uani 1 1 d U . .
C34 C 0.11859(16) -0.1589(2) 0.46946(17) 0.0283(15) Uani 1 1 d U . .
H34A H 0.1152 -0.1260 0.4803 0.034 Uiso 1 1 calc R . .
C35 C 0.08172(15) -0.1097(2) 0.41960(17) 0.0269(14) Uani 1 1 d U . .
H35B H 0.0877 -0.0959 0.4008 0.040 Uiso 1 1 calc R . .
H35C H 0.0861 -0.0790 0.4365 0.040 Uiso 1 1 calc R . .
C36 C 0.2043(2) -0.0697(4) 0.5026(2) 0.068(3) Uani 1 1 d U . .
H36A H 0.1908 -0.0638 0.5163 0.101 Uiso 1 1 calc R . .
H36B H 0.2238 -0.0440 0.5104 0.101 Uiso 1 1 calc R . .
H36C H 0.2124 -0.1086 0.5053 0.101 Uiso 1 1 calc R . .
C37 C 0.1552(2) -0.0214(3) 0.45769(18) 0.0408(18) Uani 1 1 d U . .
C38 C 0.1440(2) 0.0023(3) 0.4812(2) 0.056(2) Uani 1 1 d U . .
H38A H 0.1553 -0.0063 0.5049 0.068 Uiso 1 1 calc R . .
C39 C 0.1158(3) 0.0392(4) 0.4697(2) 0.066(3) Uani 1 1 d U . .
H39A H 0.1090 0.0569 0.4859 0.079 Uiso 1 1 calc R . .
C40 C 0.0977(2) 0.0503(3) 0.4347(2) 0.051(2) Uani 1 1 d U . .
H40A H 0.0784 0.0744 0.4274 0.061 Uiso 1 1 calc R . .
C41 C 0.10820(19) 0.0253(3) 0.41023(19) 0.0372(17) Uani 1 1 d U . .
C42 C 0.13724(17) -0.0114(3) 0.42107(17) 0.0296(15) Uani 1 1 d U . .
C43 C 0.08544(18) 0.0366(3) 0.37407(19) 0.0355(16) Uani 1 1 d U . .
H43A H 0.0684 0.0642 0.3706 0.043 Uiso 1 1 calc R . .
C44 C 0.0581(2) 0.0279(4) 0.3120(2) 0.058(2) Uani 1 1 d U . .
H44A H 0.0441 0.0591 0.3149 0.070 Uiso 1 1 calc R . .
H44B H 0.0686 0.0408 0.2964 0.070 Uiso 1 1 calc R . .
C45 C 0.0356(2) -0.0213(5) 0.2966(2) 0.076(3) Uani 1 1 d U . .
H45B H 0.0184 -0.0202 0.3067 0.115 Uiso 1 1 calc R A 1
H45C H 0.0502 -0.0542 0.3071 0.115 Uiso 1 1 calc R A 1
C46 C 0.0140(3) -0.0403(7) 0.2573(4) 0.060(5) Uani 0.566(16) 1 d PU . 1
H46A H 0.0231 -0.0174 0.2435 0.090 Uiso 0.566(16) 1 calc PR . 1
H46B H 0.0212 -0.0794 0.2559 0.090 Uiso 0.566(16) 1 calc PR . 1
C46' C 0.0121(3) 0.0076(6) 0.2585(4) 0.022(4) Uani 0.434(16) 1 d PU . 2
H46C H 0.0169 0.0482 0.2629 0.034 Uiso 0.434(16) 1 calc PR . 2
H46D H 0.0246 -0.0036 0.2444 0.034 Uiso 0.434(16) 1 calc PR . 2
C47 C 0.14169(15) 0.0692(2) 0.30750(16) 0.0262(14) Uani 1 1 d U . .
C48 C 0.14473(17) 0.1267(3) 0.30158(18) 0.0325(16) Uani 1 1 d U . .
H48A H 0.1557 0.1513 0.3203 0.039 Uiso 1 1 calc R . .
C49 C 0.13129(19) 0.1478(3) 0.2674(2) 0.0440(19) Uani 1 1 d U . .
H49A H 0.1328 0.1867 0.2634 0.053 Uiso 1 1 calc R . .
C50 C 0.11589(17) 0.1112(3) 0.23969(19) 0.0369(17) Uani 1 1 d U . .
H50A H 0.1072 0.1254 0.2170 0.044 Uiso 1 1 calc R . .
C51 C 0.11313(15) 0.0522(3) 0.24536(17) 0.0276(15) Uani 1 1 d U . .
C52 C 0.12552(15) 0.0307(2) 0.28007(16) 0.0227(14) Uani 1 1 d U . .
C53 C 0.09733(16) 0.0167(3) 0.21501(17) 0.0297(15) Uani 1 1 d U . .
H53A H 0.0867 0.0359 0.1939 0.036 Uiso 1 1 calc R . .
C54 C 0.07675(15) -0.0620(3) 0.17772(16) 0.0290(15) Uani 1 1 d U . .
H54A H 0.0820 -0.1025 0.1777 0.035 Uiso 1 1 calc R . .
H54B H 0.0844 -0.0428 0.1614 0.035 Uiso 1 1 calc R . .
C55 C 0.03792(15) -0.0544(3) 0.16596(17) 0.0307(15) Uani 1 1 d U . .
H55A H 0.0321 -0.0142 0.1609 0.037 Uiso 1 1 calc R . .
H55B H 0.0312 -0.0657 0.1847 0.037 Uiso 1 1 calc R . .
C56 C 0.01735(15) -0.0900(3) 0.13340(16) 0.0280(15) Uani 1 1 d U . .
H56A H 0.0250 -0.0802 0.1151 0.034 Uiso 1 1 calc R . .
H56B H 0.0223 -0.1303 0.1388 0.034 Uiso 1 1 calc R . .
C57 C -0.02165(16) -0.0803(3) 0.12015(17) 0.0307(15) Uani 1 1 d U . .
H57A H -0.0281 -0.0791 0.1400 0.037 Uiso 1 1 calc R . .
H57B H -0.0271 -0.0432 0.1087 0.037 Uiso 1 1 calc R . .
C58 C -0.04343(15) -0.1254(2) 0.09490(16) 0.0255(14) Uani 1 1 d U . .
H58B H -0.0400 -0.1620 0.1068 0.038 Uiso 1 1 calc R . .
H58C H -0.0359 -0.1292 0.0759 0.038 Uiso 1 1 calc R . .
C59 C 0.19659(17) -0.0073(3) 0.27735(19) 0.0398(18) Uani 1 1 d U . .
H59A H 0.2194 -0.0138 0.2778 0.060 Uiso 1 1 calc R . .
H59B H 0.1973 -0.0120 0.3004 0.060 Uiso 1 1 calc R . .
H59C H 0.1892 0.0310 0.2693 0.060 Uiso 1 1 calc R . .
C60 C 0.17457(15) -0.0554(3) 0.22253(17) 0.0258(14) Uani 1 1 d U . .
C61 C 0.19222(17) -0.0198(3) 0.20910(19) 0.0353(17) Uani 1 1 d U . .
H61A H 0.2044 0.0117 0.2217 0.042 Uiso 1 1 calc R . .
C62 C 0.19145(18) -0.0322(3) 0.1759(2) 0.0393(18) Uani 1 1 d U . .
H62A H 0.2030 -0.0083 0.1663 0.047 Uiso 1 1 calc R . .
C63 C 0.17377(17) -0.0793(3) 0.15751(19) 0.0344(16) Uani 1 1 d U . .
H63A H 0.1735 -0.0869 0.1356 0.041 Uiso 1 1 calc R . .
C64 C 0.15598(15) -0.1161(2) 0.17152(16) 0.0240(14) Uani 1 1 d U . .
C65 C 0.15703(14) -0.1048(2) 0.20518(16) 0.0213(13) Uani 1 1 d U . .
C66 C 0.13636(15) -0.1633(2) 0.14886(17) 0.0260(14) Uani 1 1 d U . .
H66A H 0.1359 -0.1637 0.1264 0.031 Uiso 1 1 calc R . .
C67 C 0.09902(14) -0.2416(2) 0.12667(16) 0.0231(13) Uani 1 1 d U . .
H67B H 0.1022 -0.2812 0.1343 0.035 Uiso 1 1 calc R . .
H67C H 0.1069 -0.2376 0.1079 0.035 Uiso 1 1 calc R . .
C68 C 0.22296(17) -0.2115(3) 0.14499(19) 0.0375(17) Uani 1 1 d U . .
H68A H 0.2075 -0.1824 0.1309 0.056 Uiso 1 1 calc R . .
H68B H 0.2394 -0.2213 0.1352 0.056 Uiso 1 1 calc R . .
H68C H 0.2351 -0.1973 0.1683 0.056 Uiso 1 1 calc R . .
C69 C 0.17620(15) -0.2779(3) 0.11514(16) 0.0259(14) Uani 1 1 d U . .
C70 C 0.16680(16) -0.2503(3) 0.08386(17) 0.0281(15) Uani 1 1 d U . .
H70A H 0.1795 -0.2185 0.0823 0.034 Uiso 1 1 calc R . .
C71 C 0.13879(17) -0.2685(3) 0.05441(18) 0.0345(16) Uani 1 1 d U . .
H71A H 0.1327 -0.2495 0.0332 0.041 Uiso 1 1 calc R . .
C72 C 0.12004(17) -0.3155(3) 0.05730(17) 0.0306(15) Uani 1 1 d U . .
H72A H 0.1012 -0.3283 0.0377 0.037 Uiso 1 1 calc R . .
C73 C 0.12886(16) -0.3443(2) 0.08932(16) 0.0243(14) Uani 1 1 d U . .
C74 C 0.15778(15) -0.3263(2) 0.11912(16) 0.0195(13) Uani 1 1 d U . .
C75 C 0.10445(16) -0.3891(2) 0.08925(17) 0.0254(14) Uani 1 1 d U . .
H75A H 0.0866 -0.3969 0.0677 0.031 Uiso 1 1 calc R . .
C76 C 0.07502(15) -0.4589(2) 0.10795(17) 0.0264(14) Uani 1 1 d U . .
H76B H 0.0837 -0.4958 0.1185 0.040 Uiso 1 1 calc R . .
H76C H 0.0628 -0.4643 0.0830 0.040 Uiso 1 1 calc R . .
C77 C 0.20642(15) -0.4735(3) 0.13895(17) 0.0287(15) Uani 1 1 d U . .
H77A H 0.2235 -0.5035 0.1446 0.043 Uiso 1 1 calc R . .
H77B H 0.2176 -0.4382 0.1492 0.043 Uiso 1 1 calc R . .
H77C H 0.1953 -0.4692 0.1141 0.043 Uiso 1 1 calc R . .
C78 C 0.17223(16) -0.5457(2) 0.15228(16) 0.0262(14) Uani 1 1 d U . .
C79 C 0.18401(16) -0.5879(3) 0.13695(17) 0.0307(15) Uani 1 1 d U . .
H79A H 0.1982 -0.5788 0.1254 0.037 Uiso 1 1 calc R . .
C80 C 0.17453(18) -0.6445(3) 0.13891(19) 0.0380(17) Uani 1 1 d U . .
H80A H 0.1830 -0.6736 0.1293 0.046 Uiso 1 1 calc R . .
C81 C 0.15261(17) -0.6574(3) 0.15507(18) 0.0337(16) Uani 1 1 d U . .
H81A H 0.1459 -0.6953 0.1558 0.040 Uiso 1 1 calc R . .
C82 C 0.14019(16) -0.6143(2) 0.17052(16) 0.0259(14) Uani 1 1 d U . .
C83 C 0.14993(14) -0.5575(2) 0.16956(15) 0.0192(13) Uani 1 1 d U . .
C84 C 0.11744(15) -0.6321(2) 0.18695(16) 0.0235(13) Uani 1 1 d U . .
H84A H 0.1094 -0.6696 0.1827 0.028 Uiso 1 1 calc R . .
C85 C 0.08161(15) -0.6317(2) 0.21770(16) 0.0243(14) Uani 1 1 d U . .
H85A H 0.0827 -0.6145 0.2393 0.029 Uiso 1 1 calc R . .
H85B H 0.0878 -0.6718 0.2222 0.029 Uiso 1 1 calc R . .
C86 C 0.04468(15) -0.6268(3) 0.19007(17) 0.0265(14) Uani 1 1 d U . .
H86A H 0.0405 -0.5876 0.1817 0.032 Uiso 1 1 calc R . .
H86B H 0.0424 -0.6511 0.1705 0.032 Uiso 1 1 calc R . .
C87 C 0.01728(15) -0.6437(3) 0.20349(17) 0.0281(15) Uani 1 1 d U . .
H87A H 0.0191 -0.6186 0.2226 0.034 Uiso 1 1 calc R . .
H87B H 0.0218 -0.6825 0.2125 0.034 Uiso 1 1 calc R . .
C88 C -0.01958(14) -0.6406(3) 0.17548(17) 0.0267(14) Uani 1 1 d U . .
H88A H -0.0232 -0.6724 0.1595 0.032 Uiso 1 1 calc R . .
H88B H -0.0221 -0.6054 0.1623 0.032 Uiso 1 1 calc R . .
C89 C -0.04739(15) -0.6423(3) 0.19039(17) 0.0280(15) Uani 1 1 d U . .
H89B H -0.0437 -0.6757 0.2053 0.042 Uiso 1 1 calc R . .
H89C H -0.0453 -0.6085 0.2046 0.042 Uiso 1 1 calc R . .
C90 C 0.21328(15) -0.5783(3) 0.24092(17) 0.0281(15) Uani 1 1 d U . .
H90A H 0.2299 -0.6066 0.2542 0.042 Uiso 1 1 calc R . .
H90B H 0.2235 -0.5409 0.2467 0.042 Uiso 1 1 calc R . .
H90C H 0.2066 -0.5853 0.2165 0.042 Uiso 1 1 calc R . .
C91 C 0.18024(14) -0.6300(2) 0.26679(15) 0.0192(13) Uani 1 1 d U . .
C92 C 0.19774(15) -0.6797(2) 0.26859(16) 0.0240(14) Uani 1 1 d U . .
H92A H 0.2126 -0.6831 0.2571 0.029 Uiso 1 1 calc R . .
C93 C 0.19326(15) -0.7260(2) 0.28776(18) 0.0298(15) Uani 1 1 d U . .
H93A H 0.2050 -0.7603 0.2892 0.036 Uiso 1 1 calc R . .
C94 C 0.17130(15) -0.7194(2) 0.30429(17) 0.0259(14) Uani 1 1 d U . .
H94A H 0.1690 -0.7497 0.3176 0.031 Uiso 1 1 calc R . .
C95 C 0.15200(14) -0.6693(2) 0.30225(15) 0.0192(13) Uani 1 1 d U . .
C96 C 0.15669(14) -0.6231(2) 0.28309(15) 0.0174(12) Uani 1 1 d U . .
C97 C 0.12765(14) -0.6706(2) 0.31890(16) 0.0232(14) Uani 1 1 d U . .
H97A H 0.1251 -0.7060 0.3278 0.028 Uiso 1 1 calc R . .
C98 C 0.08382(14) -0.6447(3) 0.33835(16) 0.0226(13) Uani 1 1 d U . .
H98B H 0.0858 -0.6176 0.3566 0.034 Uiso 1 1 calc R . .
H98C H 0.0885 -0.6828 0.3485 0.034 Uiso 1 1 calc R . .
C99 C 0.22325(19) -0.5448(3) 0.3375(2) 0.048(2) Uani 1 1 d U . .
H99A H 0.2091 -0.5636 0.3160 0.072 Uiso 1 1 calc R . .
H99B H 0.2472 -0.5555 0.3441 0.072 Uiso 1 1 calc R . .
H99C H 0.2209 -0.5041 0.3343 0.072 Uiso 1 1 calc R . .
C100 C 0.21167(18) -0.5623(3) 0.36524(18) 0.0352(16) Uani 1 1 d U . .
C101 C 0.21284(17) -0.4328(3) 0.41998(19) 0.0390(17) Uani 1 1 d U . .
H10C H 0.2163 -0.3920 0.4209 0.058 Uiso 1 1 calc R . .
H10D H 0.2079 -0.4462 0.3968 0.058 Uiso 1 1 calc R . .
H10E H 0.2335 -0.4511 0.4361 0.058 Uiso 1 1 calc R . .
C102 C 0.18314(16) -0.4466(3) 0.42942(17) 0.0299(15) Uani 1 1 d U . .
C103 C 0.06991(18) -0.4249(3) 0.33395(17) 0.0362(16) Uani 1 1 d U . .
H10F H 0.0661 -0.4439 0.3123 0.054 Uiso 1 1 calc R . .
H10G H 0.0832 -0.3906 0.3358 0.054 Uiso 1 1 calc R . .
H10H H 0.0479 -0.4153 0.3346 0.054 Uiso 1 1 calc R . .
C104 C 0.08975(15) -0.4643(2) 0.36411(16) 0.0219(13) Uani 1 1 d U . .
C105 C 0.00983(14) -0.3177(2) 0.35077(16) 0.0257(14) Uani 1 1 d U . .
H10I H 0.0048 -0.3563 0.3552 0.039 Uiso 1 1 calc R . .
H10J H 0.0078 -0.3146 0.3271 0.039 Uiso 1 1 calc R . .
H10K H -0.0064 -0.2920 0.3542 0.039 Uiso 1 1 calc R . .
C106 C 0.04640(15) -0.3022(2) 0.37553(16) 0.0245(14) Uani 1 1 d U . .
C107 C 0.20990(19) -0.2600(3) 0.4496(2) 0.055(2) Uani 1 1 d U . .
H10L H 0.1886 -0.2807 0.4444 0.083 Uiso 1 1 calc R . .
H10M H 0.2235 -0.2605 0.4743 0.083 Uiso 1 1 calc R . .
H10N H 0.2229 -0.2778 0.4378 0.083 Uiso 1 1 calc R . .
C108 C 0.20165(18) -0.1989(3) 0.4373(2) 0.0421(18) Uani 1 1 d U . .
C109 C 0.07636(17) -0.2134(3) 0.30537(18) 0.0350(16) Uani 1 1 d U . .
H10O H 0.0728 -0.2385 0.3218 0.053 Uiso 1 1 calc R . .
H10P H 0.0895 -0.2330 0.2945 0.053 Uiso 1 1 calc R . .
H10Q H 0.0542 -0.2020 0.2879 0.053 Uiso 1 1 calc R . .
C110 C 0.09581(15) -0.1617(3) 0.32383(17) 0.0255(14) Uani 1 1 d U . .
C111 C 0.22932(19) -0.1305(4) 0.3580(2) 0.063(2) Uani 1 1 d U . .
H11C H 0.2367 -0.1456 0.3407 0.094 Uiso 1 1 calc R . .
H11D H 0.2316 -0.1595 0.3751 0.094 Uiso 1 1 calc R . .
H11E H 0.2435 -0.0981 0.3693 0.094 Uiso 1 1 calc R . .
C112 C 0.19215(17) -0.1123(3) 0.34087(19) 0.0339(16) Uani 1 1 d U . .
C113 C 0.01809(16) -0.1925(3) 0.20600(18) 0.0347(16) Uani 1 1 d U . .
H11F H 0.0110 -0.1619 0.2171 0.052 Uiso 1 1 calc R . .
H11G H 0.0148 -0.2286 0.2153 0.052 Uiso 1 1 calc R . .
H11H H 0.0043 -0.1916 0.1813 0.052 Uiso 1 1 calc R . .
C114 C 0.05657(15) -0.1853(2) 0.21284(16) 0.0235(14) Uani 1 1 d U . .
C115 C 0.1651(2) -0.2464(3) 0.32386(19) 0.049(2) Uani 1 1 d U . .
H11I H 0.1604 -0.2116 0.3333 0.073 Uiso 1 1 calc R . .
H11J H 0.1898 -0.2529 0.3331 0.073 Uiso 1 1 calc R . .
H11K H 0.1540 -0.2779 0.3301 0.073 Uiso 1 1 calc R . .
C116 C 0.15079(18) -0.2415(3) 0.28328(19) 0.0321(16) Uani 1 1 d U . .
C117 C 0.22101(16) -0.1864(3) 0.26412(18) 0.0332(16) Uani 1 1 d U . .
H11L H 0.1989 -0.1776 0.2647 0.050 Uiso 1 1 calc R . .
H11M H 0.2295 -0.1534 0.2563 0.050 Uiso 1 1 calc R . .
H11N H 0.2373 -0.1968 0.2871 0.050 Uiso 1 1 calc R . .
C118 C 0.21689(15) -0.2351(2) 0.23968(16) 0.0235(14) Uani 1 1 d U . .
C119 C 0.23689(16) -0.4027(3) 0.27431(17) 0.0342(16) Uani 1 1 d U . .
H11O H 0.2419 -0.4249 0.2951 0.051 Uiso 1 1 calc R . .
H11P H 0.2349 -0.3630 0.2793 0.051 Uiso 1 1 calc R . .
H11Q H 0.2553 -0.4072 0.2664 0.051 Uiso 1 1 calc R . .
C120 C 0.20323(14) -0.4227(2) 0.24634(16) 0.0206(13) Uani 1 1 d U . .
C121 C 0.08923(16) -0.3560(3) 0.23247(18) 0.0295(15) Uani 1 1 d U . .
H12C H 0.0856 -0.3155 0.2327 0.044 Uiso 1 1 calc R . .
H12D H 0.1018 -0.3694 0.2559 0.044 Uiso 1 1 calc R . .
H12E H 0.0671 -0.3751 0.2225 0.044 Uiso 1 1 calc R . .
C122 C 0.10967(15) -0.3687(2) 0.21121(16) 0.0237(14) Uani 1 1 d U . .
C123 C 0.1814(2) -0.3916(3) 0.3207(2) 0.050(2) Uani 1 1 d U . .
H12F H 0.1837 -0.3809 0.2996 0.075 Uiso 1 1 calc R . .
H12G H 0.2030 -0.4069 0.3370 0.075 Uiso 1 1 calc R . .
H12H H 0.1752 -0.3586 0.3307 0.075 Uiso 1 1 calc R . .
C124 C 0.15356(17) -0.4361(3) 0.3126(2) 0.0357(16) Uani 1 1 d U . .
C125 C 0.02089(16) -0.4833(3) 0.21963(18) 0.0364(17) Uani 1 1 d U . .
H12I H 0.0188 -0.4747 0.1964 0.055 Uiso 1 1 calc R . .
H12J H 0.0160 -0.4496 0.2300 0.055 Uiso 1 1 calc R . .
H12K H 0.0046 -0.5130 0.2187 0.055 Uiso 1 1 calc R . .
C126 C 0.05738(15) -0.5034(2) 0.24133(17) 0.0249(14) Uani 1 1 d U . .
C127 C 0.17066(19) 0.0810(3) 0.37034(19) 0.0457(19) Uani 1 1 d U . .
H12L H 0.1806 0.1140 0.3641 0.069 Uiso 1 1 calc R . .
H12N H 0.1885 0.0605 0.3888 0.069 Uiso 1 1 calc R . .
H12O H 0.1530 0.0930 0.3781 0.069 Uiso 1 1 calc R . .

loop_
_atom_site_aniso_label
_atom_site_aniso_U_11
_atom_site_aniso_U_22
_atom_site_aniso_U_33
_atom_site_aniso_U_23
_atom_site_aniso_U_13
_atom_site_aniso_U_12
Yb1 0.01709(13) 0.01748(13) 0.01885(14) 0.00123(10) 0.00975(11) 0.00051(10)
Yb2 0.01889(14) 0.02148(13) 0.01642(14) 0.00297(10) 0.00550(11) 0.00214(10)
Yb3 0.01900(14) 0.02509(14) 0.02177(15) -0.00532(11) 0.00983(11) -0.00648(11)
Cd1 0.0323(3) 0.0238(2) 0.0262(3) 0.00169(19) 0.0170(2) 0.00606(19)
Cd2 0.0590(4) 0.0407(3) 0.0525(4) 0.0171(3) 0.0421(3) 0.0204(3)
Cd3 0.0261(2) 0.0242(2) 0.0228(3) 0.00358(19) 0.0105(2) 0.00605(18)
Cd4 0.0217(2) 0.0222(2) 0.0208(3) 0.00185(18) 0.00511(19) -0.00134(18)
Cd5 0.0361(3) 0.0295(3) 0.0306(3) -0.0003(2) -0.0038(2) 0.0004(2)
Cd6 0.0214(2) 0.0276(2) 0.0206(3) -0.00236(19) 0.00643(19) -0.00255(18)
Cd7 0.0187(2) 0.0208(2) 0.0224(3) -0.00026(18) 0.00953(19) -0.00105(17)
Cd8 0.0176(2) 0.0237(2) 0.0242(3) 0.00141(18) 0.00908(19) -0.00198(17)
Cd9 0.0188(2) 0.0234(2) 0.0201(2) 0.00142(18) 0.00914(19) -0.00251(17)
Cl1 0.0203(8) 0.0277(8) 0.0402(10) -0.0032(7) 0.0112(7) 0.0002(6)
Cl2 0.0467(11) 0.0383(10) 0.0661(15) 0.0135(10) -0.0138(10) -0.0111(8)
Cl3 0.0442(10) 0.0365(9) 0.0453(12) 0.0016(8) 0.0191(9) 0.0015(8)
N1 0.020(3) 0.026(3) 0.022(3) 0.005(2) 0.008(2) -0.001(2)
N2 0.023(3) 0.033(3) 0.030(3) 0.003(2) 0.010(2) 0.004(2)
N3 0.017(3) 0.027(3) 0.021(3) -0.002(2) 0.003(2) 0.001(2)
N4 0.024(3) 0.030(3) 0.016(3) 0.001(2) 0.003(2) -0.002(2)
N5 0.029(3) 0.042(3) 0.035(3) 0.008(3) 0.011(3) 0.009(2)
N6 0.025(3) 0.035(3) 0.024(3) -0.002(2) 0.017(2) -0.001(2)
N7 0.013(2) 0.025(3) 0.021(3) -0.002(2) 0.005(2) 0.005(2)
N8 0.020(3) 0.023(2) 0.022(3) -0.005(2) 0.012(2) -0.001(2)
N9 0.019(3) 0.021(2) 0.023(3) -0.001(2) 0.005(2) 0.000(2)
O1 0.019(2) 0.023(2) 0.030(2) 0.0005(18) 0.0162(19) 0.0011(16)
O2 0.015(2) 0.019(2) 0.019(2) 0.0046(16) 0.0070(17) 0.0048(15)
O3 0.043(3) 0.041(3) 0.034(3) 0.002(2) 0.015(2) 0.022(2)
O4 0.038(3) 0.029(2) 0.032(3) 0.0035(19) 0.017(2) 0.0119(19)
O5 0.031(2) 0.027(2) 0.024(2) 0.0064(18) 0.009(2) 0.0090(18)
O6 0.028(2) 0.023(2) 0.016(2) -0.0013(17) 0.0069(18) 0.0069(17)
O7 0.024(2) 0.028(2) 0.021(2) 0.0031(18) -0.0001(18) 0.0024(17)
O8 0.019(2) 0.021(2) 0.020(2) 0.0024(17) 0.0014(18) 0.0004(16)
O9 0.061(3) 0.049(3) 0.021(3) 0.002(2) -0.001(2) -0.006(3)
O10 0.033(2) 0.034(2) 0.024(3) 0.001(2) 0.006(2) -0.0008(19)
O11 0.032(2) 0.024(2) 0.028(3) -0.0058(19) 0.008(2) -0.0081(18)
O12 0.026(2) 0.025(2) 0.026(2) -0.0002(18) 0.0097(19) -0.0078(17)
O13 0.026(2) 0.029(2) 0.032(3) -0.0093(19) 0.015(2) -0.0115(18)
O14 0.021(2) 0.020(2) 0.030(2) -0.0051(17) 0.0148(19) -0.0054(16)
O15 0.020(2) 0.031(2) 0.027(2) 0.0060(18) 0.0075(19) -0.0082(17)
O16 0.020(2) 0.026(2) 0.023(2) 0.0034(18) 0.0103(18) -0.0034(16)
O17 0.025(2) 0.027(2) 0.031(3) 0.0028(18) 0.016(2) -0.0009(17)
O18 0.021(2) 0.023(2) 0.027(2) -0.0016(17) 0.0143(19) 0.0013(16)
O19 0.018(2) 0.027(2) 0.022(2) 0.0030(17) 0.0123(18) 0.0019(16)
O20 0.029(2) 0.032(2) 0.022(3) 0.0056(19) 0.011(2) 0.0049(18)
O21 0.035(3) 0.060(3) 0.034(3) 0.007(2) 0.018(2) -0.004(2)
O22 0.030(3) 0.090(4) 0.042(3) 0.013(3) 0.017(2) 0.005(3)
O23 0.032(2) 0.025(2) 0.026(3) -0.0022(19) 0.008(2) -0.0012(18)
O24 0.045(3) 0.063(3) 0.036(3) -0.001(3) 0.016(3) -0.001(2)
O25 0.044(3) 0.027(2) 0.024(3) 0.0017(19) 0.015(2) 0.015(2)
O26 0.026(2) 0.028(2) 0.016(2) 0.0012(18) 0.0051(18) 0.0029(17)
O27 0.025(2) 0.034(3) 0.035(3) 0.002(2) 0.015(2) 0.0073(19)
O28 0.027(2) 0.034(2) 0.029(3) 0.0032(19) 0.010(2) 0.0047(19)
O29 0.022(2) 0.025(2) 0.019(2) 0.0031(17) 0.0063(18) 0.0002(17)
O30 0.022(2) 0.023(2) 0.024(2) 0.0038(18) 0.0028(18) -0.0050(17)
O31 0.021(2) 0.030(2) 0.048(3) 0.009(2) 0.003(2) -0.0011(18)
O32 0.024(3) 0.035(3) 0.080(4) 0.011(3) 0.000(3) -0.007(2)
O33 0.029(2) 0.025(2) 0.018(2) 0.0066(18) 0.0048(19) 0.0002(18)
O34 0.028(2) 0.031(2) 0.025(2) -0.0023(19) 0.014(2) -0.0128(18)
O35 0.023(2) 0.039(3) 0.036(3) -0.002(2) 0.009(2) 0.0010(19)
O36 0.026(2) 0.037(3) 0.036(3) -0.008(2) 0.007(2) -0.0001(19)
O37 0.028(2) 0.024(2) 0.023(2) -0.0078(18) 0.0113(19) -0.0070(17)
O38 0.018(2) 0.026(2) 0.033(3) -0.0051(18) 0.0131(19) -0.0025(17)
O39 0.032(3) 0.051(3) 0.038(3) 0.002(2) 0.013(2) -0.013(2)
O40 0.050(3) 0.062(3) 0.044(3) 0.009(3) 0.025(3) 0.012(3)
O41 0.020(2) 0.037(2) 0.026(3) -0.0082(19) 0.0076(19) -0.0022(18)
O42 0.016(2) 0.033(2) 0.036(3) -0.0069(19) 0.0109(19) 0.0005(18)
O43 0.026(2) 0.022(2) 0.035(3) 0.0021(19) 0.017(2) 0.0013(17)
O44 0.020(2) 0.016(2) 0.024(2) 0.0025(17) 0.0120(18) 0.0008(16)
O45 0.020(2) 0.024(2) 0.025(2) 0.0037(18) 0.0090(18) -0.0035(17)
O46 0.025(2) 0.022(2) 0.030(3) 0.0005(18) 0.0121(19) -0.0035(17)
O47 0.079(4) 0.126(5) 0.068(4) 0.019(4) 0.038(4) 0.061(4)
C1 0.065(5) 0.059(5) 0.047(5) 0.010(4) 0.030(4) 0.040(4)
C2 0.034(4) 0.042(4) 0.031(4) 0.001(3) -0.004(3) 0.013(3)
C3 0.049(4) 0.031(4) 0.070(5) -0.008(4) 0.014(4) 0.013(3)
C4 0.066(5) 0.044(5) 0.108(7) -0.003(5) 0.027(5) -0.002(4)
C5 0.053(5) 0.039(4) 0.096(6) 0.002(4) 0.021(4) 0.009(4)
C6 0.035(4) 0.024(3) 0.053(5) 0.002(3) 0.015(3) 0.004(3)
C7 0.037(4) 0.032(4) 0.031(4) 0.003(3) 0.007(3) 0.013(3)
C8 0.036(4) 0.033(4) 0.050(5) 0.007(3) 0.015(3) 0.003(3)
C9 0.030(3) 0.026(3) 0.033(4) 0.001(3) 0.013(3) 0.002(3)
C10 0.033(3) 0.032(3) 0.025(4) 0.003(3) 0.016(3) 0.009(3)
C11 0.023(3) 0.034(3) 0.029(4) -0.005(3) 0.011(3) -0.002(3)
C12 0.024(3) 0.041(4) 0.030(4) 0.003(3) 0.012(3) 0.007(3)
C13 0.032(4) 0.036(3) 0.033(4) 0.004(3) 0.015(3) 0.001(3)
C14 0.046(4) 0.041(4) 0.031(4) 0.017(3) 0.011(3) 0.021(3)
C15 0.028(3) 0.021(3) 0.017(3) 0.001(2) 0.007(3) 0.001(2)
C16 0.034(4) 0.025(3) 0.023(4) 0.002(3) 0.006(3) 0.001(3)
C17 0.048(4) 0.034(3) 0.016(3) 0.009(3) 0.011(3) 0.002(3)
C18 0.042(4) 0.029(3) 0.026(4) -0.003(3) 0.019(3) 0.003(3)
C19 0.018(3) 0.025(3) 0.020(3) 0.001(2) 0.006(2) 0.002(2)
C20 0.017(3) 0.029(3) 0.017(3) 0.005(2) 0.004(2) -0.001(2)
C21 0.027(3) 0.031(3) 0.020(3) -0.001(3) 0.011(3) 0.002(3)
C22 0.020(3) 0.024(3) 0.026(3) -0.001(3) 0.005(3) 0.002(2)
C23 0.019(3) 0.028(3) 0.032(4) 0.004(3) 0.013(3) 0.000(2)
C24 0.025(3) 0.026(3) 0.024(3) 0.003(3) 0.006(3) 0.003(2)
C25 0.023(3) 0.033(3) 0.026(4) 0.003(3) 0.011(3) 0.001(3)
C26 0.017(3) 0.025(3) 0.027(3) 0.000(3) 0.007(3) -0.002(2)
C27 0.030(4) 0.032(3) 0.039(4) 0.011(3) 0.004(3) 0.007(3)
C28 0.032(4) 0.035(4) 0.027(4) 0.001(3) 0.004(3) 0.000(3)
C29 0.043(4) 0.042(4) 0.025(4) 0.002(3) -0.004(3) 0.001(3)
C30 0.068(5) 0.044(4) 0.027(4) 0.000(3) -0.009(4) 0.004(4)
C31 0.060(5) 0.036(4) 0.027(4) -0.010(3) 0.005(3) -0.001(3)
C32 0.028(3) 0.031(3) 0.033(4) -0.007(3) 0.005(3) -0.001(3)
C33 0.021(3) 0.025(3) 0.030(4) 0.000(3) 0.007(3) -0.001(2)
C34 0.033(3) 0.022(3) 0.026(4) 0.000(3) 0.007(3) 0.000(3)
C35 0.030(3) 0.025(3) 0.024(3) -0.001(3) 0.009(3) 0.000(3)
C36 0.080(6) 0.066(5) 0.037(5) 0.001(4) 0.003(4) -0.011(4)
C37 0.051(4) 0.044(4) 0.022(4) -0.009(3) 0.010(3) -0.017(3)
C38 0.070(5) 0.063(5) 0.036(5) -0.016(4) 0.020(4) -0.018(4)
C39 0.079(6) 0.071(5) 0.059(6) -0.039(4) 0.040(5) -0.026(4)
C40 0.061(5) 0.052(4) 0.053(5) -0.021(4) 0.034(4) -0.007(4)
C41 0.049(4) 0.029(3) 0.040(4) -0.014(3) 0.025(3) -0.012(3)
C42 0.039(4) 0.023(3) 0.026(4) -0.005(3) 0.011(3) -0.013(3)
C43 0.040(4) 0.030(3) 0.045(4) 0.006(3) 0.026(3) 0.005(3)
C44 0.043(4) 0.092(6) 0.042(5) 0.027(4) 0.020(4) 0.030(4)
C45 0.041(5) 0.125(7) 0.045(5) 0.003(5) -0.002(4) 0.001(5)
C46 0.058(8) 0.059(9) 0.053(8) 0.008(6) 0.012(6) 0.008(6)
C46' 0.011(6) 0.023(7) 0.027(7) -0.002(5) 0.002(5) 0.001(4)
C47 0.025(3) 0.028(3) 0.024(4) 0.001(3) 0.007(3) -0.006(3)
C48 0.039(4) 0.024(3) 0.033(4) -0.008(3) 0.013(3) -0.006(3)
C49 0.050(4) 0.031(4) 0.046(5) -0.002(3) 0.013(4) -0.008(3)
C50 0.040(4) 0.032(4) 0.032(4) 0.001(3) 0.008(3) -0.007(3)
C51 0.017(3) 0.036(3) 0.027(4) -0.005(3) 0.006(3) -0.005(3)
C52 0.021(3) 0.019(3) 0.030(4) -0.002(3) 0.011(3) -0.006(2)
C53 0.030(3) 0.033(4) 0.028(4) -0.002(3) 0.014(3) -0.006(3)
C54 0.028(3) 0.031(3) 0.024(4) -0.006(3) 0.007(3) -0.003(3)
C55 0.024(3) 0.032(3) 0.033(4) -0.006(3) 0.008(3) -0.002(3)
C56 0.024(3) 0.032(3) 0.022(3) -0.003(3) 0.004(3) 0.002(3)
C57 0.032(3) 0.028(3) 0.028(4) -0.003(3) 0.009(3) 0.004(3)
C58 0.025(3) 0.023(3) 0.024(3) -0.005(3) 0.006(3) 0.001(2)
C59 0.028(4) 0.046(4) 0.044(4) -0.021(3) 0.014(3) -0.014(3)
C60 0.019(3) 0.031(3) 0.031(4) -0.002(3) 0.013(3) -0.003(3)
C61 0.036(4) 0.027(3) 0.049(4) -0.011(3) 0.023(3) -0.009(3)
C62 0.039(4) 0.034(4) 0.056(5) -0.001(3) 0.030(4) -0.009(3)
C63 0.038(4) 0.036(4) 0.040(4) 0.000(3) 0.027(3) 0.001(3)
C64 0.019(3) 0.032(3) 0.027(3) 0.000(3) 0.014(3) -0.001(2)
C65 0.016(3) 0.016(3) 0.035(4) 0.004(3) 0.014(3) 0.002(2)
C66 0.021(3) 0.029(3) 0.030(4) 0.003(3) 0.013(3) 0.002(3)
C67 0.023(3) 0.022(3) 0.023(3) -0.002(2) 0.007(3) -0.001(2)
C68 0.032(4) 0.031(3) 0.050(4) 0.013(3) 0.016(3) -0.007(3)
C69 0.025(3) 0.031(3) 0.023(3) 0.002(3) 0.011(3) 0.000(3)
C70 0.030(3) 0.028(3) 0.030(4) 0.006(3) 0.016(3) 0.000(3)
C71 0.037(4) 0.038(4) 0.029(4) 0.011(3) 0.014(3) -0.001(3)
C72 0.031(3) 0.036(4) 0.025(4) 0.002(3) 0.012(3) 0.002(3)
C73 0.028(3) 0.024(3) 0.027(4) 0.002(3) 0.017(3) 0.003(3)
C74 0.021(3) 0.021(3) 0.026(3) 0.006(2) 0.019(3) 0.004(2)
C75 0.025(3) 0.029(3) 0.023(3) -0.002(3) 0.011(3) 0.003(3)
C76 0.019(3) 0.028(3) 0.028(4) -0.002(3) 0.005(3) -0.007(2)
C77 0.019(3) 0.044(4) 0.030(4) -0.007(3) 0.018(3) -0.008(3)
C78 0.026(3) 0.026(3) 0.027(4) 0.002(3) 0.011(3) 0.005(3)
C79 0.033(4) 0.038(4) 0.029(4) -0.001(3) 0.020(3) 0.001(3)
C80 0.044(4) 0.035(4) 0.045(4) -0.010(3) 0.028(3) 0.003(3)
C81 0.037(4) 0.024(3) 0.043(4) -0.003(3) 0.020(3) 0.002(3)
C82 0.026(3) 0.029(3) 0.026(4) -0.002(3) 0.014(3) -0.002(3)
C83 0.021(3) 0.024(3) 0.015(3) -0.002(2) 0.009(2) 0.002(2)
C84 0.020(3) 0.024(3) 0.025(3) 0.001(3) 0.007(3) -0.001(2)
C85 0.025(3) 0.027(3) 0.024(3) 0.000(3) 0.013(3) -0.006(3)
C86 0.021(3) 0.031(3) 0.028(4) 0.002(3) 0.011(3) 0.002(3)
C87 0.023(3) 0.034(3) 0.029(4) -0.003(3) 0.012(3) -0.004(3)
C88 0.018(3) 0.034(3) 0.031(4) -0.001(3) 0.013(3) -0.005(3)
C89 0.022(3) 0.036(3) 0.029(4) -0.003(3) 0.013(3) 0.000(3)
C90 0.020(3) 0.034(3) 0.031(4) 0.003(3) 0.011(3) 0.001(3)
C91 0.014(3) 0.020(3) 0.023(3) 0.001(2) 0.007(2) 0.000(2)
C92 0.018(3) 0.028(3) 0.025(3) -0.003(3) 0.008(3) 0.007(2)
C93 0.022(3) 0.020(3) 0.046(4) -0.002(3) 0.012(3) 0.007(2)
C94 0.022(3) 0.017(3) 0.033(4) 0.001(3) 0.004(3) 0.001(2)
C95 0.015(3) 0.020(3) 0.019(3) -0.001(2) 0.004(2) -0.002(2)
C96 0.014(3) 0.019(3) 0.016(3) -0.005(2) 0.002(2) -0.001(2)
C97 0.018(3) 0.024(3) 0.026(3) -0.002(3) 0.007(3) -0.004(2)
C98 0.018(3) 0.031(3) 0.020(3) 0.004(3) 0.008(3) 0.003(2)
C99 0.044(4) 0.058(4) 0.043(5) -0.011(4) 0.018(4) -0.015(3)
C100 0.030(4) 0.044(4) 0.028(4) -0.003(3) 0.008(3) -0.007(3)
C101 0.030(4) 0.046(4) 0.043(4) -0.003(3) 0.016(3) -0.001(3)
C102 0.022(3) 0.033(4) 0.029(4) 0.002(3) 0.005(3) 0.003(3)
C103 0.042(4) 0.039(4) 0.027(4) 0.002(3) 0.014(3) 0.012(3)
C104 0.019(3) 0.026(3) 0.018(3) 0.005(3) 0.006(3) 0.003(2)
C105 0.019(3) 0.026(3) 0.031(4) 0.004(3) 0.009(3) -0.002(2)
C106 0.023(3) 0.024(3) 0.021(3) 0.003(3) 0.003(3) 0.002(3)
C107 0.037(4) 0.042(4) 0.072(5) 0.016(4) 0.007(4) 0.001(3)
C108 0.030(4) 0.034(4) 0.057(5) 0.006(3) 0.012(3) -0.003(3)
C109 0.034(4) 0.041(4) 0.033(4) -0.004(3) 0.017(3) -0.014(3)
C110 0.018(3) 0.031(3) 0.026(4) 0.001(3) 0.007(3) 0.000(3)
C111 0.033(4) 0.090(6) 0.059(5) -0.018(4) 0.012(4) 0.015(4)
C112 0.023(3) 0.035(4) 0.039(4) -0.007(3) 0.008(3) 0.001(3)
C113 0.031(4) 0.035(3) 0.041(4) -0.013(3) 0.017(3) -0.009(3)
C114 0.021(3) 0.027(3) 0.024(3) 0.000(3) 0.010(3) 0.000(3)
C115 0.049(4) 0.058(4) 0.043(5) 0.006(4) 0.023(4) 0.002(4)
C116 0.039(4) 0.031(3) 0.041(4) -0.005(3) 0.032(3) -0.009(3)
C117 0.025(3) 0.038(4) 0.036(4) -0.014(3) 0.013(3) -0.005(3)
C118 0.021(3) 0.025(3) 0.028(4) -0.002(3) 0.014(3) -0.005(3)
C119 0.029(3) 0.041(4) 0.023(4) 0.006(3) 0.000(3) -0.006(3)
C120 0.018(3) 0.021(3) 0.021(3) 0.001(2) 0.006(3) 0.004(2)
C121 0.030(3) 0.030(3) 0.040(4) 0.002(3) 0.027(3) 0.003(3)
C122 0.023(3) 0.026(3) 0.027(3) 0.000(3) 0.014(3) 0.001(3)
C123 0.054(5) 0.058(4) 0.041(5) -0.007(4) 0.023(4) -0.010(4)
C124 0.025(3) 0.043(4) 0.037(4) -0.007(3) 0.011(3) 0.000(3)
C125 0.029(4) 0.057(4) 0.031(4) 0.015(3) 0.019(3) 0.009(3)
C126 0.024(3) 0.024(3) 0.027(4) 0.002(3) 0.011(3) 0.001(2)
C127 0.046(4) 0.044(4) 0.031(4) -0.003(3) -0.002(3) -0.009(3)

loop_
_atom_type_symbol
_atom_type_description
_atom_type_scat_dispersion_real
_atom_type_scat_dispersion_imag
_atom_type_scat_source
C C 0.0033 0.0016 'International Tables Vol C Tables 4.2.6.8 and 6.1.1.4'
H H 0.0000 0.0000 'International Tables Vol C Tables 4.2.6.8 and 6.1.1.4'
N N 0.0061 0.0033 'International Tables Vol C Tables 4.2.6.8 and 6.1.1.4'
O O 0.0106 0.0060 'International Tables Vol C Tables 4.2.6.8 and 6.1.1.4'
Cd Cd -0.8075 1.2024 'International Tables Vol C Tables 4.2.6.8 and 6.1.1.4'
Yb Yb -0.3850 5.5486 'International Tables Vol C Tables 4.2.6.8 and 6.1.1.4'
Cl Cl 0.1484 0.1585 'International Tables Vol C Tables 4.2.6.8 and 6.1.1.4'

loop_
_geom_angle_atom_site_label_1
_geom_angle_atom_site_label_2
_geom_angle_atom_site_label_3
_geom_angle
_geom_angle_site_symmetry_1
_geom_angle_site_symmetry_3
O19 Yb1 O2 87.63(13) . .
O19 Yb1 O18 109.87(14) . .
O2 Yb1 O18 134.78(13) . .
O19 Yb1 O23 80.31(15) . .
O2 Yb1 O23 73.75(14) . .
O18 Yb1 O23 148.23(14) . .
O19 Yb1 O46 147.22(13) . .
O2 Yb1 O46 105.77(14) . .
O18 Yb1 O46 82.01(14) . .
O23 Yb1 O46 75.24(15) . .
O19 Yb1 O44 76.98(13) . .
O2 Yb1 O44 152.78(13) . .
O18 Yb1 O44 72.20(13) . .
O23 Yb1 O44 81.53(14) . .
O46 Yb1 O44 78.10(13) . .
O19 Yb1 N9 74.09(14) . .
O2 Yb1 N9 73.46(15) . .
O18 Yb1 N9 72.18(15) . .
O23 Yb1 N9 138.80(15) . .
O46 Yb1 N9 138.08(14) . .
O44 Yb1 N9 122.00(14) . .
O19 Yb1 O1 141.56(12) . .
O2 Yb1 O1 64.43(12) . .
O18 Yb1 O1 77.93(13) . .
O23 Yb1 O1 113.35(14) . .
O46 Yb1 O1 69.68(13) . .
O44 Yb1 O1 138.50(12) . .
N9 Yb1 O1 72.94(14) . .
O19 Yb1 C96 100.76(14) . .
O2 Yb1 C96 19.98(13) . .
O18 Yb1 C96 115.35(14) . .
O23 Yb1 C96 90.88(14) . .
O46 Yb1 C96 101.11(14) . .
O44 Yb1 C96 172.33(13) . .
N9 Yb1 C96 63.59(15) . .
O1 Yb1 C96 46.16(13) . .
O19 Yb1 Cd9 105.74(10) . .
O2 Yb1 Cd9 166.44(9) . .
O18 Yb1 Cd9 38.58(9) . .
O23 Yb1 Cd9 110.21(10) . .
O46 Yb1 Cd9 64.09(10) . .
O44 Yb1 Cd9 37.90(9) . .
N9 Yb1 Cd9 107.53(11) . .
O1 Yb1 Cd9 102.59(9) . .
C96 Yb1 Cd9 148.35(10) . .
O19 Yb1 Cd1 67.31(11) . .
O2 Yb1 Cd1 34.91(9) . .
O18 Yb1 Cd1 167.16(9) . .
O23 Yb1 Cd1 44.60(10) . .
O46 Yb1 Cd1 107.19(11) . .
O44 Yb1 Cd1 117.89(9) . .
N9 Yb1 Cd1 95.16(11) . .
O1 Yb1 Cd1 96.59(9) . .
C96 Yb1 Cd1 54.87(10) . .
Cd9 Yb1 Cd1 153.680(13) . .
O29 Yb2 O8 87.71(14) . .
O29 Yb2 O6 114.00(14) . .
O8 Yb2 O6 134.47(14) . .
O29 Yb2 O28 142.70(15) . .
O8 Yb2 O28 104.03(14) . .
O6 Yb2 O28 82.84(14) . .
O29 Yb2 O26 77.76(14) . .
O8 Yb2 O26 155.48(14) . .
O6 Yb2 O26 69.99(14) . .
O28 Yb2 O26 77.65(14) . .
O29 Yb2 N3 74.58(15) . .
O8 Yb2 N3 74.49(15) . .
O6 Yb2 N3 73.88(14) . .
O28 Yb2 N3 142.51(15) . .
O26 Yb2 N3 119.25(14) . .
O29 Yb2 O7 143.95(14) . .
O8 Yb2 O7 64.48(13) . .
O6 Yb2 O7 76.67(13) . .
O28 Yb2 O7 70.16(15) . .
O26 Yb2 O7 135.89(13) . .
N3 Yb2 O7 76.06(14) . .
O29 Yb2 Cl3 76.77(11) . .
O8 Yb2 Cl3 73.95(11) . .
O6 Yb2 Cl3 147.38(10) . .
O28 Yb2 Cl3 72.95(11) . .
O26 Yb2 Cl3 83.47(10) . .
N3 Yb2 Cl3 137.73(12) . .
O7 Yb2 Cl3 113.60(10) . .
O29 Yb2 C33 101.64(15) . .
O8 Yb2 C33 20.19(15) . .
O6 Yb2 C33 114.62(15) . .
O28 Yb2 C33 100.39(15) . .
O26 Yb2 C33 174.88(15) . .
N3 Yb2 C33 65.13(15) . .
O7 Yb2 C33 46.18(14) . .
Cl3 Yb2 C33 91.44(12) . .
O29 Yb2 Cd3 109.86(10) . .
O8 Yb2 Cd3 162.43(10) . .
O6 Yb2 Cd3 38.10(10) . .
O28 Yb2 Cd3 62.34(10) . .
O26 Yb2 Cd3 37.84(10) . .
N3 Yb2 Cd3 108.96(11) . .
O7 Yb2 Cd3 99.13(9) . .
Cl3 Yb2 Cd3 109.67(4) . .
C33 Yb2 Cd3 145.14(11) . .
O29 Yb2 Cd4 65.85(10) . .
O8 Yb2 Cd4 36.05(10) . .
O6 Yb2 Cd4 169.27(10) . .
O28 Yb2 Cd4 103.65(10) . .
O26 Yb2 Cd4 119.44(10) . .
N3 Yb2 Cd4 96.16(11) . .
O7 Yb2 Cd4 97.30(9) . .
Cl3 Yb2 Cd4 43.22(3) . .
C33 Yb2 Cd4 56.20(11) . .
Cd3 Yb2 Cd4 152.623(14) . .
O37 Yb3 O14 88.32(14) . .
O37 Yb3 O12 113.71(14) . .
O14 Yb3 O12 136.52(14) . .
O37 Yb3 O39 76.10(15) . .
O14 Yb3 O39 73.85(15) . .
O12 Yb3 O39 145.53(16) . .
O37 Yb3 O36 147.87(15) . .
O14 Yb3 O36 97.74(15) . .
O12 Yb3 O36 83.06(15) . .
O39 Yb3 O36 75.42(15) . .
O37 Yb3 O34 79.09(14) . .
O14 Yb3 O34 152.62(13) . .
O12 Yb3 O34 70.76(14) . .
O39 Yb3 O34 79.53(15) . .
O36 Yb3 O34 81.40(15) . .
O37 Yb3 N6 74.41(16) . .
O14 Yb3 N6 76.24(15) . .
O12 Yb3 N6 74.72(16) . .
O39 Yb3 N6 138.14(17) . .
O36 Yb3 N6 137.70(16) . .
O34 Yb3 N6 122.34(15) . .
O37 Yb3 O13 140.62(14) . .
O14 Yb3 O13 63.99(13) . .
O12 Yb3 O13 76.65(13) . .
O39 Yb3 O13 117.81(14) . .
O36 Yb3 O13 67.84(15) . .
O34 Yb3 O13 137.36(13) . .
N6 Yb3 O13 72.19(15) . .
O37 Yb3 C65 100.81(15) . .
O14 Yb3 C65 19.80(13) . .
O12 Yb3 C65 116.80(14) . .
O39 Yb3 C65 91.84(15) . .
O36 Yb3 C65 94.67(16) . .
O34 Yb3 C65 171.16(14) . .
N6 Yb3 C65 65.66(15) . .
O13 Yb3 C65 45.92(14) . .
O37 Yb3 Cd6 110.06(10) . .
O14 Yb3 Cd6 161.46(10) . .
O12 Yb3 Cd6 38.31(10) . .
O39 Yb3 Cd6 107.39(12) . .
O36 Yb3 Cd6 65.48(11) . .
O34 Yb3 Cd6 37.76(9) . .
N6 Yb3 Cd6 110.27(11) . .
O13 Yb3 Cd6 100.69(9) . .
C65 Yb3 Cd6 146.60(10) . .
O37 Yb3 Cd7 67.60(10) . .
O14 Yb3 Cd7 36.98(9) . .
O12 Yb3 Cd7 173.24(10) . .
O39 Yb3 Cd7 40.89(12) . .
O36 Yb3 Cd7 99.08(11) . .
O34 Yb3 Cd7 115.84(9) . .
N6 Yb3 Cd7 99.70(12) . .
O13 Yb3 Cd7 98.15(9) . .
C65 Yb3 Cd7 56.77(10) . .
Cd6 Yb3 Cd7 148.261(13) . .
O24 Cd1 N1 149.59(18) . .
O24 Cd1 O2 106.90(16) . .
N1 Cd1 O2 81.75(15) . .
O24 Cd1 O20 110.92(16) . .
N1 Cd1 O20 97.24(15) . .
O2 Cd1 O20 93.49(14) . .
O24 Cd1 O25 80.01(17) . .
N1 Cd1 O25 88.46(16) . .
O2 Cd1 O25 169.63(13) . .
O20 Cd1 O25 91.10(15) . .
O24 Cd1 O21 71.99(17) . .
N1 Cd1 O21 81.08(16) . .
O2 Cd1 O21 80.70(14) . .
O20 Cd1 O21 174.11(15) . .
O25 Cd1 O21 94.48(15) . .
O24 Cd1 O23 52.18(16) . .
N1 Cd1 O23 147.90(15) . .
O2 Cd1 O23 66.36(12) . .
O20 Cd1 O23 81.79(14) . .
O25 Cd1 O23 123.59(13) . .
O21 Cd1 O23 96.61(13) . .
O24 Cd1 Yb1 87.87(13) . .
N1 Cd1 Yb1 111.66(13) . .
O2 Cd1 Yb1 34.36(9) . .
O20 Cd1 Yb1 73.67(10) . .
O25 Cd1 Yb1 155.79(10) . .
O21 Cd1 Yb1 101.62(10) . .
O23 Cd1 Yb1 37.08(9) . .
O4 Cd2 O22 151.34(18) . .
O4 Cd2 O27 75.77(15) . .
O22 Cd2 O27 115.83(18) . .
O4 Cd2 O47 96.4(2) . .
O22 Cd2 O47 103.6(2) . .
O27 Cd2 O47 108.46(19) . .
O4 Cd2 O21 100.38(16) . .
O22 Cd2 O21 55.36(17) . .
O27 Cd2 O21 91.30(16) . .
O47 Cd2 O21 156.72(18) . .
O4 Cd2 O3 67.64(15) . .
O22 Cd2 O3 94.62(18) . .
O27 Cd2 O3 142.85(15) . .
O47 Cd2 O3 82.5(2) . .
O21 Cd2 O3 89.14(16) . .
O4 Cd2 C100 126.91(19) . .
O22 Cd2 C100 28.10(18) . .
O27 Cd2 C100 103.29(18) . .
O47 Cd2 C100 131.4(2) . .
O21 Cd2 C100 27.36(17) . .
O3 Cd2 C100 93.80(18) . .
N2 Cd3 O27 154.28(16) . .
N2 Cd3 O4 81.23(17) . .
O27 Cd3 O4 75.19(15) . .
N2 Cd3 O26 115.24(16) . .
O27 Cd3 O26 89.23(14) . .
O4 Cd3 O26 136.16(15) . .
N2 Cd3 O6 97.94(16) . .
O27 Cd3 O6 98.43(14) . .
O4 Cd3 O6 152.97(15) . .
O26 Cd3 O6 68.64(14) . .
N2 Cd3 O5 80.01(17) . .
O27 Cd3 O5 88.96(15) . .
O4 Cd3 O5 87.98(14) . .
O26 Cd3 O5 133.21(13) . .
O6 Cd3 O5 65.43(13) . .
N2 Cd3 Yb2 124.33(13) . .
O27 Cd3 Yb2 79.59(10) . .
O4 Cd3 Yb2 154.45(11) . .
O26 Cd3 Yb2 38.28(10) . .
O6 Cd3 Yb2 36.15(10) . .
O5 Cd3 Yb2 95.68(9) . .
N4 Cd4 O8 78.59(15) . .
N4 Cd4 O30 93.78(16) . .
O8 Cd4 O30 95.70(14) . .
N4 Cd4 O33 93.62(16) . .
O8 Cd4 O33 170.87(14) . .
O30 Cd4 O33 89.51(14) . .
N4 Cd4 O31 87.06(17) . .
O8 Cd4 O31 92.91(15) . .
O30 Cd4 O31 171.35(14) . .
O33 Cd4 O31 81.84(15) . .
N4 Cd4 Cl3 157.75(13) . .
O8 Cd4 Cl3 79.32(10) . .
O30 Cd4 Cl3 85.79(11) . .
O33 Cd4 Cl3 108.61(11) . .
O31 Cd4 Cl3 96.68(12) . .
N4 Cd4 Yb2 108.01(12) . .
O8 Cd4 Yb2 34.71(9) . .
O30 Cd4 Yb2 75.91(9) . .
O33 Cd4 Yb2 154.42(10) . .
O31 Cd4 Yb2 112.03(10) . .
Cl3 Cd4 Yb2 50.30(4) . .
O32 Cd5 O10 146.05(16) . .
O32 Cd5 O35 111.15(19) . .
O10 Cd5 O35 74.52(16) . .
O32 Cd5 O9 95.7(2) . .
O10 Cd5 O9 68.11(17) . .
O35 Cd5 O9 141.63(16) . .
O32 Cd5 Cl2 103.39(12) . .
O10 Cd5 Cl2 108.93(12) . .
O35 Cd5 Cl2 98.21(12) . .
O9 Cd5 Cl2 101.68(13) . .
O32 Cd5 O31 54.15(15) . .
O10 Cd5 O31 93.96(14) . .
O35 Cd5 O31 87.73(15) . .
O9 Cd5 O31 86.47(16) . .
Cl2 Cd5 O31 157.11(10) . .
O32 Cd5 C108 27.08(18) . .
O10 Cd5 C108 120.30(18) . .
O35 Cd5 C108 100.4(2) . .
O9 Cd5 C108 91.2(2) . .
Cl2 Cd5 C108 130.35(15) . .
O31 Cd5 C108 27.07(16) . .
O10 Cd6 N5 82.58(19) . .
O10 Cd6 O35 74.97(16) . .
N5 Cd6 O35 155.75(19) . .
O10 Cd6 O34 135.28(15) . .
N5 Cd6 O34 113.79(18) . .
O35 Cd6 O34 89.00(15) . .
O10 Cd6 O12 150.62(14) . .
N5 Cd6 O12 98.81(18) . .
O35 Cd6 O12 96.37(16) . .
O34 Cd6 O12 71.08(14) . .
O10 Cd6 O11 85.93(15) . .
N5 Cd6 O11 81.26(17) . .
O35 Cd6 O11 88.02(14) . .
O34 Cd6 O11 135.82(14) . .
O12 Cd6 O11 65.50(13) . .
O10 Cd6 Yb3 153.28(11) . .
N5 Cd6 Yb3 124.13(15) . .
O35 Cd6 Yb3 78.54(12) . .
O34 Cd6 Yb3 39.78(10) . .
O12 Cd6 Yb3 36.63(9) . .
O11 Cd6 Yb3 96.69(10) . .
N7 Cd7 O38 92.05(15) . .
N7 Cd7 O14 78.18(15) . .
O38 Cd7 O14 94.46(13) . .
N7 Cd7 O43 93.40(16) . .
O38 Cd7 O43 89.54(13) . .
O14 Cd7 O43 170.78(14) . .
N7 Cd7 O41 81.17(15) . .
O38 Cd7 O41 172.80(14) . .
O14 Cd7 O41 86.55(13) . .
O43 Cd7 O41 88.45(13) . .
N7 Cd7 O40 154.43(16) . .
O38 Cd7 O40 112.74(16) . .
O14 Cd7 O40 104.83(16) . .
O43 Cd7 O40 81.14(16) . .
O41 Cd7 O40 73.77(16) . .
N7 Cd7 O39 145.18(16) . .
O38 Cd7 O39 79.21(15) . .
O14 Cd7 O39 69.12(15) . .
O43 Cd7 O39 119.88(15) . .
O41 Cd7 O39 107.76(15) . .
O40 Cd7 O39 51.85(17) . .
N7 Cd7 Yb3 107.70(11) . .
O38 Cd7 Yb3 74.59(10) . .
O14 Cd7 Yb3 35.34(10) . .
O43 Cd7 Yb3 153.73(10) . .
O41 Cd7 Yb3 109.69(9) . .
O40 Cd7 Yb3 85.83(12) . .
O39 Cd7 Yb3 37.47(12) . .
O16 Cd8 O42 153.12(14) . .
O16 Cd8 O45 76.08(14) . .
O42 Cd8 O45 106.49(15) . .
O16 Cd8 O15 67.88(13) . .
O42 Cd8 O15 103.59(14) . .
O45 Cd8 O15 143.64(13) . .
O16 Cd8 O41 97.98(14) . .
O42 Cd8 O41 55.22(13) . .
O45 Cd8 O41 96.51(14) . .
O15 Cd8 O41 84.19(14) . .
O16 Cd8 Cl1 109.01(11) . .
O42 Cd8 Cl1 97.22(10) . .
O45 Cd8 Cl1 98.29(10) . .
O15 Cd8 Cl1 97.71(10) . .
O41 Cd8 Cl1 151.62(10) . .
O16 Cd8 C118 125.75(16) . .
O42 Cd8 C118 27.45(15) . .
O45 Cd8 C118 102.69(16) . .
O15 Cd8 C118 94.67(16) . .
O41 Cd8 C118 27.78(15) . .
Cl1 Cd8 C118 124.45(13) . .
O16 Cd9 N8 82.55(15) . .
O16 Cd9 O45 76.61(14) . .
N8 Cd9 O45 159.11(15) . .
O16 Cd9 O44 134.16(13) . .
N8 Cd9 O44 109.46(15) . .
O45 Cd9 O44 86.54(14) . .
O16 Cd9 O18 151.38(13) . .
N8 Cd9 O18 99.13(15) . .
O45 Cd9 O18 98.50(14) . .
O44 Cd9 O18 72.48(13) . .
O16 Cd9 O17 85.74(13) . .
N8 Cd9 O17 89.37(15) . .
O45 Cd9 O17 87.71(14) . .
O44 Cd9 O17 136.44(13) . .
O18 Cd9 O17 65.78(13) . .
O16 Cd9 Yb1 156.16(10) . .
N8 Cd9 Yb1 121.03(12) . .
O45 Cd9 Yb1 79.86(10) . .
O44 Cd9 Yb1 39.34(9) . .
O18 Cd9 Yb1 37.44(10) . .
O17 Cd9 Yb1 97.18(9) . .
Cd4 Cl3 Yb2 86.48(6) . .
C97 N1 C98 118.3(5) . .
C97 N1 Cd1 123.8(4) . .
C98 N1 Cd1 117.3(3) . .
C8 N2 C9 117.9(5) . .
C8 N2 Cd3 127.8(4) . .
C9 N2 Cd3 114.2(4) . .
C21 N3 C22 114.5(5) . .
C21 N3 Yb2 126.4(4) . .
C22 N3 Yb2 118.6(4) . .
C34 N4 C35 117.3(5) . .
C34 N4 Cd4 126.0(4) . .
C35 N4 Cd4 116.0(4) . .
C43 N5 C44 119.6(6) . .
C43 N5 Cd6 126.9(5) . .
C44 N5 Cd6 113.5(5) . .
C53 N6 C54 114.9(5) . .
C53 N6 Yb3 127.1(4) . .
C54 N6 Yb3 118.0(4) . .
C66 N7 C67 115.8(5) . .
C66 N7 Cd7 125.9(4) . .
C67 N7 Cd7 117.1(4) . .
C75 N8 C76 117.3(5) . .
C75 N8 Cd9 127.7(4) . .
C76 N8 Cd9 115.0(4) . .
C84 N9 C85 115.6(5) . .
C84 N9 Yb1 124.7(4) . .
C85 N9 Yb1 118.6(4) . .
C91 O1 C90 115.8(4) . .
C91 O1 Yb1 115.2(3) . .
C90 O1 Yb1 129.1(3) . .
C96 O2 Yb1 124.9(3) . .
C96 O2 Cd1 124.3(3) . .
Yb1 O2 Cd1 110.73(14) . .
C2 O3 C1 118.6(6) . .
C2 O3 Cd2 114.2(4) . .
C1 O3 Cd2 122.3(5) . .
C7 O4 Cd2 122.3(4) . .
C7 O4 Cd3 131.4(4) . .
Cd2 O4 Cd3 105.50(17) . .
C15 O5 C14 118.2(5) . .
C15 O5 Cd3 114.7(3) . .
C14 O5 Cd3 124.7(4) . .
C20 O6 Yb2 132.4(3) . .
C20 O6 Cd3 119.7(3) . .
Yb2 O6 Cd3 105.75(16) . .
C28 O7 C27 116.1(5) . .
C28 O7 Yb2 114.8(3) . .
C27 O7 Yb2 129.1(4) . .
C33 O8 Yb2 124.3(3) . .
C33 O8 Cd4 126.3(3) . .
Yb2 O8 Cd4 109.24(16) . .
C37 O9 C36 119.7(6) . .
C37 O9 Cd5 116.1(4) . .
C36 O9 Cd5 122.8(5) . .
C42 O10 Cd6 130.7(4) . .
C42 O10 Cd5 122.8(4) . .
Cd6 O10 Cd5 106.35(19) . .
C47 O11 C127 118.1(5) . .
C47 O11 Cd6 112.9(3) . .
C127 O11 Cd6 122.3(4) . .
C52 O12 Yb3 134.0(4) . .
C52 O12 Cd6 119.8(4) . .
Yb3 O12 Cd6 105.07(15) . .
C60 O13 C59 116.3(5) . .
C60 O13 Yb3 113.5(3) . .
C59 O13 Yb3 130.2(4) . .
C65 O14 Yb3 125.2(3) . .
C65 O14 Cd7 127.0(3) . .
Yb3 O14 Cd7 107.68(15) . .
C69 O15 C68 118.4(5) . .
C69 O15 Cd8 116.1(3) . .
C68 O15 Cd8 125.4(4) . .
C74 O16 Cd8 123.5(3) . .
C74 O16 Cd9 131.2(3) . .
Cd8 O16 Cd9 104.99(16) . .
C78 O17 C77 116.6(4) . .
C78 O17 Cd9 115.9(3) . .
C77 O17 Cd9 127.1(3) . .
C83 O18 Yb1 130.7(3) . .
C83 O18 Cd9 121.8(3) . .
Yb1 O18 Cd9 103.98(15) . .
C126 O19 Yb1 143.9(4) . .
C126 O20 Cd1 129.6(4) . .
C100 O21 Cd2 90.3(4) . .
C100 O21 Cd1 141.7(4) . .
Cd2 O21 Cd1 126.84(19) . .
C100 O22 Cd2 95.0(4) . .
C124 O23 Yb1 154.8(4) . .
C124 O23 Cd1 83.1(4) . .
Yb1 O23 Cd1 98.31(14) . .
C124 O24 Cd1 102.5(4) . .
C104 O25 Cd1 120.7(4) . .
C104 O26 Cd3 102.9(3) . .
C104 O26 Yb2 147.4(4) . .
Cd3 O26 Yb2 103.88(16) . .
C102 O27 Cd3 122.7(4) . .
C102 O27 Cd2 132.9(4) . .
Cd3 O27 Cd2 103.52(17) . .
C102 O28 Yb2 148.9(4) . .
C106 O29 Yb2 146.9(4) . .
C106 O30 Cd4 124.8(4) . .
C108 O31 Cd4 136.4(4) . .
C108 O31 Cd5 84.4(4) . .
Cd4 O31 Cd5 139.05(18) . .
C108 O32 Cd5 100.6(4) . .
C110 O33 Cd4 129.0(4) . .
C110 O34 Cd6 106.4(4) . .
C110 O34 Yb3 144.1(4) . .
Cd6 O34 Yb3 102.46(14) . .
C112 O35 Cd6 124.8(4) . .
C112 O35 Cd5 131.4(4) . .
Cd6 O35 Cd5 103.80(18) . .
C112 O36 Yb3 145.4(4) . .
C114 O37 Yb3 143.5(4) . .
C114 O38 Cd7 127.0(4) . .
C116 O39 Yb3 147.8(5) . .
C116 O39 Cd7 92.3(4) . .
Yb3 O39 Cd7 101.64(18) . .
C116 O40 Cd7 91.2(4) . .
C118 O41 Cd8 88.8(3) . .
C118 O41 Cd7 131.7(4) . .
Cd8 O41 Cd7 131.91(17) . .
C118 O42 Cd8 95.9(3) . .
C122 O43 Cd7 125.8(4) . .
C122 O44 Cd9 106.3(3) . .
C122 O44 Yb1 145.1(4) . .
Cd9 O44 Yb1 102.76(14) . .
C120 O45 Cd9 123.6(3) . .
C120 O45 Cd8 134.3(4) . .
Cd9 O45 Cd8 102.10(16) . .
C120 O46 Yb1 146.3(4) . .
Cd2 O47 H47A 109.5 . .
O3 C1 H1A 109.5 . .
O3 C1 H1B 109.5 . .
H1A C1 H1B 109.5 . .
O3 C1 H1C 109.5 . .
H1A C1 H1C 109.5 . .
H1B C1 H1C 109.5 . .
O3 C2 C3 124.0(7) . .
O3 C2 C7 114.8(6) . .
C3 C2 C7 121.2(7) . .
C4 C3 C2 119.2(7) . .
C4 C3 H3A 120.4 . .
C2 C3 H3A 120.4 . .
C5 C4 C3 121.0(8) . .
C5 C4 H4A 119.5 . .
C3 C4 H4A 119.5 . .
C4 C5 C6 120.2(9) . .
C4 C5 H5A 119.9 . .
C6 C5 H5A 119.9 . .
C7 C6 C5 121.0(7) . .
C7 C6 C8 124.4(6) . .
C5 C6 C8 114.5(7) . .
O4 C7 C6 125.5(6) . .
O4 C7 C2 117.2(6) . .
C6 C7 C2 117.3(6) . .
N2 C8 C6 129.3(7) . .
N2 C8 H8A 115.3 . .
C6 C8 H8A 115.3 . .
N2 C9 C10 109.5(5) . .
N2 C9 H9A 109.8 . .
C10 C9 H9A 109.8 . .
N2 C9 H9B 109.8 . .
C10 C9 H9B 109.8 . .
H9A C9 H9B 108.2 . .
C11 C10 C9 115.1(5) . .
C11 C10 H10A 108.5 . .
C9 C10 H10A 108.5 . .
C11 C10 H10B 108.5 . .
C9 C10 H10B 108.5 . .
H10A C10 H10B 107.5 . .
C12 C11 C10 112.7(5) . .
C12 C11 H11A 109.1 . .
C10 C11 H11A 109.1 . .
C12 C11 H11B 109.1 . .
C10 C11 H11B 109.1 . .
H11A C11 H11B 107.8 . .
C11 C12 C13 115.1(6) . .
C11 C12 H12A 108.5 . .
C13 C12 H12A 108.5 . .
C11 C12 H12B 108.5 . .
C13 C12 H12B 108.5 . .
H12A C12 H12B 107.5 . .
C12 C13 C76 114.2(5) . 2
C12 C13 H13A 108.7 . .
C76 C13 H13A 108.7 2 .
C12 C13 H13B 108.7 . .
C76 C13 H13B 108.7 2 .
H13A C13 H13B 107.6 . .
O5 C14 H14A 109.5 . .
O5 C14 H14B 109.5 . .
H14A C14 H14B 109.5 . .
O5 C14 H14C 109.5 . .
H14A C14 H14C 109.5 . .
H14B C14 H14C 109.5 . .
C16 C15 O5 123.3(5) . .
C16 C15 C20 122.5(6) . .
O5 C15 C20 114.2(5) . .
C15 C16 C17 119.1(6) . .
C15 C16 H16A 120.5 . .
C17 C16 H16A 120.5 . .
C16 C17 C18 120.2(6) . .
C16 C17 H17A 119.9 . .
C18 C17 H17A 119.9 . .
C17 C18 C19 120.9(6) . .
C17 C18 H18A 119.5 . .
C19 C18 H18A 119.5 . .
C18 C19 C20 119.0(5) . .
C18 C19 C21 117.4(5) . .
C20 C19 C21 123.6(5) . .
O6 C20 C15 119.2(5) . .
O6 C20 C19 122.5(5) . .
C15 C20 C19 118.3(5) . .
N3 C21 C19 127.8(6) . .
N3 C21 H21A 116.1 . .
C19 C21 H21A 116.1 . .
N3 C22 C23 110.6(5) . .
N3 C22 H22A 109.5 . .
C23 C22 H22A 109.5 . .
N3 C22 H22B 109.5 . .
C23 C22 H22B 109.5 . .
H22A C22 H22B 108.1 . .
C24 C23 C22 111.9(5) . .
C24 C23 H23A 109.2 . .
C22 C23 H23A 109.2 . .
C24 C23 H23B 109.2 . .
C22 C23 H23B 109.2 . .
H23A C23 H23B 107.9 . .
C23 C24 C25 112.4(5) . .
C23 C24 H24A 109.1 . .
C25 C24 H24A 109.1 . .
C23 C24 H24B 109.1 . .
C25 C24 H24B 109.1 . .
H24A C24 H24B 107.9 . .
C26 C25 C24 113.3(5) . .
C26 C25 H25A 108.9 . .
C24 C25 H25A 108.9 . .
C26 C25 H25B 108.9 . .
C24 C25 H25B 108.9 . .
H25A C25 H25B 107.7 . .
C67 C26 C25 110.1(5) 2 .
C67 C26 H26B 109.6 2 .
C25 C26 H26B 109.6 . .
C67 C26 H26C 109.6 2 .
C25 C26 H26C 109.6 . .
H26B C26 H26C 108.2 . .
O7 C27 H27A 109.5 . .
O7 C27 H27B 109.5 . .
H27A C27 H27B 109.5 . .
O7 C27 H27C 109.5 . .
H27A C27 H27C 109.5 . .
H27B C27 H27C 109.5 . .
C29 C28 O7 124.7(6) . .
C29 C28 C33 123.1(6) . .
O7 C28 C33 112.2(6) . .
C28 C29 C30 118.1(6) . .
C28 C29 H29A 121.0 . .
C30 C29 H29A 121.0 . .
C31 C30 C29 120.8(7) . .
C31 C30 H30A 119.6 . .
C29 C30 H30A 119.6 . .
C30 C31 C32 121.7(7) . .
C30 C31 H31A 119.2 . .
C32 C31 H31A 119.2 . .
C31 C32 C33 118.5(6) . .
C31 C32 C34 117.7(6) . .
C33 C32 C34 123.8(6) . .
O8 C33 C28 118.1(5) . .
O8 C33 C32 124.0(6) . .
C28 C33 C32 117.8(6) . .
O8 C33 Yb2 35.5(2) . .
C28 C33 Yb2 85.1(4) . .
C32 C33 Yb2 153.5(4) . .
N4 C34 C32 128.9(6) . .
N4 C34 H34A 115.5 . .
C32 C34 H34A 115.5 . .
N4 C35 C58 111.3(5) . 2
N4 C35 H35B 109.4 . .
C58 C35 H35B 109.4 2 .
N4 C35 H35C 109.4 . .
C58 C35 H35C 109.4 2 .
H35B C35 H35C 108.0 . .
O9 C36 H36A 109.5 . .
O9 C36 H36B 109.5 . .
H36A C36 H36B 109.5 . .
O9 C36 H36C 109.5 . .
H36A C36 H36C 109.5 . .
H36B C36 H36C 109.5 . .
C38 C37 O9 124.1(7) . .
C38 C37 C42 121.5(8) . .
O9 C37 C42 114.3(6) . .
C37 C38 C39 119.5(8) . .
C37 C38 H38A 120.3 . .
C39 C38 H38A 120.3 . .
C40 C39 C38 121.3(8) . .
C40 C39 H39A 119.3 . .
C38 C39 H39A 119.3 . .
C39 C40 C41 119.9(8) . .
C39 C40 H40A 120.1 . .
C41 C40 H40A 120.1 . .
C40 C41 C42 120.4(7) . .
C40 C41 C43 114.8(7) . .
C42 C41 C43 124.6(6) . .
O10 C42 C41 125.2(6) . .
O10 C42 C37 117.4(6) . .
C41 C42 C37 117.4(6) . .
N5 C43 C41 128.8(6) . .
N5 C43 H43A 115.6 . .
C41 C43 H43A 115.6 . .
C45 C44 N5 111.4(7) . .
C45 C44 H44A 109.3 . .
N5 C44 H44A 109.3 . .
C45 C44 H44B 109.3 . .
N5 C44 H44B 109.3 . .
H44A C44 H44B 108.0 . .
C44 C45 C46 132.5(10) . .
C44 C45 C46' 97.8(8) . .
C46 C45 C46' 40.6(7) . .
C44 C45 H45B 104.1 . .
C46 C45 H45B 104.1 . .
C46' C45 H45B 98.6 . .
C44 C45 H45C 104.1 . .
C46 C45 H45C 104.1 . .
C46' C45 H45C 142.0 . .
H45B C45 H45C 105.5 . .
C46 C46 C45 129(2) 2 .
C46 C46 H46A 105.2 2 .
C45 C46 H46A 105.2 . .
C46 C46 H46B 105.2 2 .
C45 C46 H46B 105.2 . .
H46A C46 H46B 105.9 . .
C46' C46' C45 138.4(18) 2 .
C46' C46' H46C 102.5 2 .
C45 C46' H46C 102.5 . .
C46' C46' H46D 102.5 2 .
C45 C46' H46D 102.5 . .
H46C C46' H46D 104.9 . .
C48 C47 O11 123.9(6) . .
C48 C47 C52 121.8(6) . .
O11 C47 C52 114.3(5) . .
C47 C48 C49 119.9(6) . .
C47 C48 H48A 120.1 . .
C49 C48 H48A 120.1 . .
C50 C49 C48 120.2(6) . .
C50 C49 H49A 119.9 . .
C48 C49 H49A 119.9 . .
C49 C50 C51 120.5(7) . .
C49 C50 H50A 119.8 . .
C51 C50 H50A 119.8 . .
C50 C51 C52 119.7(6) . .
C50 C51 C53 117.1(6) . .
C52 C51 C53 123.2(6) . .
O12 C52 C47 118.9(5) . .
O12 C52 C51 123.2(5) . .
C47 C52 C51 117.9(5) . .
N6 C53 C51 128.3(6) . .
N6 C53 H53A 115.8 . .
C51 C53 H53A 115.8 . .
N6 C54 C55 111.4(5) . .
N6 C54 H54A 109.4 . .
C55 C54 H54A 109.4 . .
N6 C54 H54B 109.4 . .
C55 C54 H54B 109.4 . .
H54A C54 H54B 108.0 . .
C54 C55 C56 112.0(5) . .
C54 C55 H55A 109.2 . .
C56 C55 H55A 109.2 . .
C54 C55 H55B 109.2 . .
C56 C55 H55B 109.2 . .
H55A C55 H55B 107.9 . .
C57 C56 C55 112.6(5) . .
C57 C56 H56A 109.1 . .
C55 C56 H56A 109.1 . .
C57 C56 H56B 109.1 . .
C55 C56 H56B 109.1 . .
H56A C56 H56B 107.8 . .
C58 C57 C56 114.3(5) . .
C58 C57 H57A 108.7 . .
C56 C57 H57A 108.7 . .
C58 C57 H57B 108.7 . .
C56 C57 H57B 108.7 . .
H57A C57 H57B 107.6 . .
C57 C58 C35 110.9(5) . 2
C57 C58 H58B 109.5 . .
C35 C58 H58B 109.5 2 .
C57 C58 H58C 109.5 . .
C35 C58 H58C 109.5 2 .
H58B C58 H58C 108.0 . .
O13 C59 H59A 109.5 . .
O13 C59 H59B 109.5 . .
H59A C59 H59B 109.5 . .
O13 C59 H59C 109.5 . .
H59A C59 H59C 109.5 . .
H59B C59 H59C 109.5 . .
C61 C60 O13 124.3(6) . .
C61 C60 C65 122.8(6) . .
O13 C60 C65 112.9(5) . .
C60 C61 C62 118.5(6) . .
C60 C61 H61A 120.8 . .
C62 C61 H61A 120.8 . .
C63 C62 C61 120.7(6) . .
C63 C62 H62A 119.7 . .
C61 C62 H62A 119.7 . .
C62 C63 C64 120.8(6) . .
C62 C63 H63A 119.6 . .
C64 C63 H63A 119.6 . .
C63 C64 C65 119.3(6) . .
C63 C64 C66 116.2(6) . .
C65 C64 C66 124.5(5) . .
O14 C65 C60 118.5(5) . .
O14 C65 C64 123.5(5) . .
C60 C65 C64 117.9(5) . .
O14 C65 Yb3 35.0(2) . .
C60 C65 Yb3 85.5(4) . .
C64 C65 Yb3 152.5(4) . .
N7 C66 C64 128.0(6) . .
N7 C66 H66A 116.0 . .
C64 C66 H66A 116.0 . .
N7 C67 C26 110.2(5) . 2
N7 C67 H67B 109.6 . .
C26 C67 H67B 109.6 2 .
N7 C67 H67C 109.6 . .
C26 C67 H67C 109.6 2 .
H67B C67 H67C 108.1 . .
O15 C68 H68A 109.5 . .
O15 C68 H68B 109.5 . .
H68A C68 H68B 109.5 . .
O15 C68 H68C 109.5 . .
H68A C68 H68C 109.5 . .
H68B C68 H68C 109.5 . .
C70 C69 O15 124.5(5) . .
C70 C69 C74 121.8(6) . .
O15 C69 C74 113.7(5) . .
C69 C70 C71 121.6(6) . .
C69 C70 H70A 119.2 . .
C71 C70 H70A 119.2 . .
C72 C71 C70 118.4(6) . .
C72 C71 H71A 120.8 . .
C70 C71 H71A 120.8 . .
C71 C72 C73 121.3(6) . .
C71 C72 H72A 119.4 . .
C73 C72 H72A 119.4 . .
C72 C73 C74 120.2(5) . .
C72 C73 C75 115.0(6) . .
C74 C73 C75 124.6(5) . .
O16 C74 C73 124.7(5) . .
O16 C74 C69 118.5(5) . .
C73 C74 C69 116.7(5) . .
N8 C75 C73 128.7(6) . .
N8 C75 H75A 115.6 . .
C73 C75 H75A 115.6 . .
N8 C76 C13 109.9(5) . 2
N8 C76 H76B 109.7 . .
C13 C76 H76B 109.7 2 .
N8 C76 H76C 109.7 . .
C13 C76 H76C 109.7 2 .
H76B C76 H76C 108.2 . .
O17 C77 H77A 109.5 . .
O17 C77 H77B 109.5 . .
H77A C77 H77B 109.5 . .
O17 C77 H77C 109.5 . .
H77A C77 H77C 109.5 . .
H77B C77 H77C 109.5 . .
C79 C78 O17 124.2(6) . .
C79 C78 C83 122.3(5) . .
O17 C78 C83 113.5(5) . .
C78 C79 C80 119.3(6) . .
C78 C79 H79A 120.3 . .
C80 C79 H79A 120.3 . .
C81 C80 C79 120.0(6) . .
C81 C80 H80A 120.0 . .
C79 C80 H80A 120.0 . .
C80 C81 C82 120.8(6) . .
C80 C81 H81A 119.6 . .
C82 C81 H81A 119.6 . .
C83 C82 C81 120.2(6) . .
C83 C82 C84 123.0(5) . .
C81 C82 C84 116.8(5) . .
O18 C83 C82 123.3(5) . .
O18 C83 C78 119.4(5) . .
C82 C83 C78 117.3(5) . .
N9 C84 C82 128.0(5) . .
N9 C84 H84A 116.0 . .
C82 C84 H84A 116.0 . .
N9 C85 C86 111.6(5) . .
N9 C85 H85A 109.3 . .
C86 C85 H85A 109.3 . .
N9 C85 H85B 109.3 . .
C86 C85 H85B 109.3 . .
H85A C85 H85B 108.0 . .
C87 C86 C85 113.0(5) . .
C87 C86 H86A 109.0 . .
C85 C86 H86A 109.0 . .
C87 C86 H86B 109.0 . .
C85 C86 H86B 109.0 . .
H86A C86 H86B 107.8 . .
C86 C87 C88 112.8(5) . .
C86 C87 H87A 109.0 . .
C88 C87 H87A 109.0 . .
C86 C87 H87B 109.0 . .
C88 C87 H87B 109.0 . .
H87A C87 H87B 107.8 . .
C87 C88 C89 113.0(5) . .
C87 C88 H88A 109.0 . .
C89 C88 H88A 109.0 . .
C87 C88 H88B 109.0 . .
C89 C88 H88B 109.0 . .
H88A C88 H88B 107.8 . .
C98 C89 C88 111.6(5) 2 .
C98 C89 H89B 109.3 2 .
C88 C89 H89B 109.3 . .
C98 C89 H89C 109.3 2 .
C88 C89 H89C 109.3 . .
H89B C89 H89C 108.0 . .
O1 C90 H90A 109.5 . .
O1 C90 H90B 109.5 . .
H90A C90 H90B 109.5 . .
O1 C90 H90C 109.5 . .
H90A C90 H90C 109.5 . .
H90B C90 H90C 109.5 . .
C92 C91 O1 124.8(5) . .
C92 C91 C96 122.4(5) . .
O1 C91 C96 112.8(4) . .
C91 C92 C93 119.8(6) . .
C91 C92 H92A 120.1 . .
C93 C92 H92A 120.1 . .
C94 C93 C92 118.4(5) . .
C94 C93 H93A 120.8 . .
C92 C93 H93A 120.8 . .
C93 C94 C95 123.6(6) . .
C93 C94 H94A 118.2 . .
C95 C94 H94A 118.2 . .
C96 C95 C94 117.7(5) . .
C96 C95 C97 125.2(5) . .
C94 C95 C97 117.0(5) . .
O2 C96 C95 125.0(5) . .
O2 C96 C91 116.8(5) . .
C95 C96 C91 118.2(5) . .
O2 C96 Yb1 35.1(2) . .
C95 C96 Yb1 155.6(4) . .
C91 C96 Yb1 83.5(3) . .
N1 C97 C95 129.5(5) . .
N1 C97 H97A 115.3 . .
C95 C97 H97A 115.3 . .
N1 C98 C89 108.7(5) . 2
N1 C98 H98B 109.9 . .
C89 C98 H98B 109.9 2 .
N1 C98 H98C 109.9 . .
C89 C98 H98C 109.9 2 .
H98B C98 H98C 108.3 . .
C100 C99 H99A 109.5 . .
C100 C99 H99B 109.5 . .
H99A C99 H99B 109.5 . .
C100 C99 H99C 109.5 . .
H99A C99 H99C 109.5 . .
H99B C99 H99C 109.5 . .
O21 C100 O22 118.9(7) . .
O21 C100 C99 123.4(7) . .
O22 C100 C99 117.6(6) . .
O21 C100 Cd2 62.3(4) . .
O22 C100 Cd2 56.9(4) . .
C99 C100 Cd2 171.4(5) . .
C102 C101 H10C 109.5 . .
C102 C101 H10D 109.5 . .
H10C C101 H10D 109.5 . .
C102 C101 H10E 109.5 . .
H10C C101 H10E 109.5 . .
H10D C101 H10E 109.5 . .
O28 C102 O27 122.0(6) . .
O28 C102 C101 119.0(6) . .
O27 C102 C101 119.0(6) . .
C104 C103 H10F 109.5 . .
C104 C103 H10G 109.5 . .
H10F C103 H10G 109.5 . .
C104 C103 H10H 109.5 . .
H10F C103 H10H 109.5 . .
H10G C103 H10H 109.5 . .
O25 C104 O26 119.9(5) . .
O25 C104 C103 121.9(6) . .
O26 C104 C103 118.1(5) . .
C106 C105 H10I 109.5 . .
C106 C105 H10J 109.5 . .
H10I C105 H10J 109.5 . .
C106 C105 H10K 109.5 . .
H10I C105 H10K 109.5 . .
H10J C105 H10K 109.5 . .
O29 C106 O30 125.4(5) . .
O29 C106 C105 117.2(5) . .
O30 C106 C105 117.3(5) . .
C108 C107 H10L 109.5 . .
C108 C107 H10M 109.5 . .
H10L C107 H10M 109.5 . .
C108 C107 H10N 109.5 . .
H10L C107 H10N 109.5 . .
H10M C107 H10N 109.5 . .
O31 C108 O32 120.8(6) . .
O31 C108 C107 122.2(6) . .
O32 C108 C107 117.0(6) . .
O31 C108 Cd5 68.5(3) . .
O32 C108 Cd5 52.3(3) . .
C107 C108 Cd5 169.2(5) . .
C110 C109 H10O 109.5 . .
C110 C109 H10P 109.5 . .
H10O C109 H10P 109.5 . .
C110 C109 H10Q 109.5 . .
H10O C109 H10Q 109.5 . .
H10P C109 H10Q 109.5 . .
O33 C110 O34 119.5(5) . .
O33 C110 C109 121.9(6) . .
O34 C110 C109 118.5(6) . .
C112 C111 H11C 109.5 . .
C112 C111 H11D 109.5 . .
H11C C111 H11D 109.5 . .
C112 C111 H11E 109.5 . .
H11C C111 H11E 109.5 . .
H11D C111 H11E 109.5 . .
O36 C112 O35 124.6(6) . .
O36 C112 C111 119.4(6) . .
O35 C112 C111 115.9(7) . .
C114 C113 H11F 109.5 . .
C114 C113 H11G 109.5 . .
H11F C113 H11G 109.5 . .
C114 C113 H11H 109.5 . .
H11F C113 H11H 109.5 . .
H11G C113 H11H 109.5 . .
O37 C114 O38 126.1(5) . .
O37 C114 C113 116.9(5) . .
O38 C114 C113 117.0(5) . .
C116 C115 H11I 109.5 . .
C116 C115 H11J 109.5 . .
H11I C115 H11J 109.5 . .
C116 C115 H11K 109.5 . .
H11I C115 H11K 109.5 . .
H11J C115 H11K 109.5 . .
O39 C116 O40 124.6(7) . .
O39 C116 C115 119.3(6) . .
O40 C116 C115 116.1(7) . .
C118 C117 H11L 109.5 . .
C118 C117 H11M 109.5 . .
H11L C117 H11M 109.5 . .
C118 C117 H11N 109.5 . .
H11L C117 H11N 109.5 . .
H11M C117 H11N 109.5 . .
O42 C118 O41 120.1(5) . .
O42 C118 C117 119.1(5) . .
O41 C118 C117 120.7(5) . .
O42 C118 Cd8 56.6(3) . .
O41 C118 Cd8 63.5(3) . .
C117 C118 Cd8 175.2(4) . .
C120 C119 H11O 109.5 . .
C120 C119 H11P 109.5 . .
H11O C119 H11P 109.5 . .
C120 C119 H11Q 109.5 . .
H11O C119 H11Q 109.5 . .
H11P C119 H11Q 109.5 . .
O46 C120 O45 123.9(5) . .
O46 C120 C119 119.7(5) . .
O45 C120 C119 116.3(5) . .
C122 C121 H12C 109.5 . .
C122 C121 H12D 109.5 . .
H12C C121 H12D 109.5 . .
C122 C121 H12E 109.5 . .
H12C C121 H12E 109.5 . .
H12D C121 H12E 109.5 . .
O43 C122 O44 119.0(5) . .
O43 C122 C121 121.9(5) . .
O44 C122 C121 118.9(5) . .
C124 C123 H12F 109.5 . .
C124 C123 H12G 109.5 . .
H12F C123 H12G 109.5 . .
C124 C123 H12H 109.5 . .
H12F C123 H12H 109.5 . .
H12G C123 H12H 109.5 . .
O23 C124 O24 120.7(6) . .
O23 C124 C123 122.2(7) . .
O24 C124 C123 117.0(7) . .
C126 C125 H12I 109.5 . .
C126 C125 H12J 109.5 . .
H12I C125 H12J 109.5 . .
C126 C125 H12K 109.5 . .
H12I C125 H12K 109.5 . .
H12J C125 H12K 109.5 . .
O20 C126 O19 124.7(5) . .
O20 C126 C125 118.6(5) . .
O19 C126 C125 116.6(5) . .
O11 C127 H12L 109.5 . .
O11 C127 H12N 109.5 . .
H12L C127 H12N 109.5 . .
O11 C127 H12O 109.5 . .
H12L C127 H12O 109.5 . .
H12N C127 H12O 109.5 . .

loop_
_geom_bond_atom_site_label_1
_geom_bond_atom_site_label_2
_geom_bond_distance
_geom_bond_site_symmetry_2
Yb1 O19 2.205(4) .
Yb1 O2 2.252(4) .
Yb1 O18 2.264(4) .
Yb1 O23 2.274(4) .
Yb1 O46 2.318(4) .
Yb1 O44 2.348(4) .
Yb1 N9 2.521(5) .
Yb1 O1 2.526(4) .
Yb1 C96 3.210(5) .
Yb1 Cd9 3.6129(7) .
Yb1 Cd1 3.7319(9) .
Yb2 O29 2.218(4) .
Yb2 O8 2.236(4) .
Yb2 O6 2.240(4) .
Yb2 O28 2.278(4) .
Yb2 O26 2.333(4) .
Yb2 N3 2.491(5) .
Yb2 O7 2.533(4) .
Yb2 Cl3 2.8575(19) .
Yb2 C33 3.179(6) .
Yb2 Cd3 3.6556(9) .
Yb2 Cd4 3.7070(8) .
Yb3 O37 2.218(4) .
Yb3 O14 2.234(4) .
Yb3 O12 2.238(4) .
Yb3 O39 2.286(5) .
Yb3 O36 2.297(4) .
Yb3 O34 2.373(4) .
Yb3 N6 2.476(5) .
Yb3 O13 2.584(4) .
Yb3 C65 3.183(6) .
Yb3 Cd6 3.6219(8) .
Yb3 Cd7 3.6803(7) .
Cd1 O24 2.232(5) .
Cd1 N1 2.276(5) .
Cd1 O2 2.283(4) .
Cd1 O20 2.292(4) .
Cd1 O25 2.358(4) .
Cd1 O21 2.613(5) .
Cd1 O23 2.648(4) .
Cd2 O4 2.219(4) .
Cd2 O22 2.261(5) .
Cd2 O27 2.287(4) .
Cd2 O47 2.306(6) .
Cd2 O21 2.382(5) .
Cd2 O3 2.438(5) .
Cd2 C100 2.689(7) .
Cd3 N2 2.264(5) .
Cd3 O27 2.265(4) .
Cd3 O4 2.272(4) .
Cd3 O26 2.310(4) .
Cd3 O6 2.344(4) .
Cd3 O5 2.498(4) .
Cd4 N4 2.306(5) .
Cd4 O8 2.311(4) .
Cd4 O30 2.331(4) .
Cd4 O33 2.337(4) .
Cd4 O31 2.358(4) .
Cd4 Cl3 2.5434(18) .
Cd5 O32 2.211(5) .
Cd5 O10 2.243(4) .
Cd5 O35 2.270(5) .
Cd5 O9 2.397(5) .
Cd5 Cl2 2.467(2) .
Cd5 O31 2.568(4) .
Cd5 C108 2.747(7) .
Cd6 O10 2.220(4) .
Cd6 N5 2.269(5) .
Cd6 O35 2.270(4) .
Cd6 O34 2.271(4) .
Cd6 O12 2.325(4) .
Cd6 O11 2.498(4) .
Cd7 N7 2.304(5) .
Cd7 O38 2.323(4) .
Cd7 O14 2.324(4) .
Cd7 O43 2.339(4) .
Cd7 O41 2.438(4) .
Cd7 O40 2.443(5) .
Cd7 O39 2.460(5) .
Cd8 O16 2.228(4) .
Cd8 O42 2.280(4) .
Cd8 O45 2.293(4) .
Cd8 O15 2.426(4) .
Cd8 O41 2.430(4) .
Cd8 Cl1 2.4541(15) .
Cd8 C118 2.716(6) .
Cd9 O16 2.236(4) .
Cd9 N8 2.244(5) .
Cd9 O45 2.260(4) .
Cd9 O44 2.276(4) .
Cd9 O18 2.322(4) .
Cd9 O17 2.509(4) .
N1 C97 1.271(7) .
N1 C98 1.483(7) .
N2 C8 1.291(8) .
N2 C9 1.452(8) .
N3 C21 1.283(7) .
N3 C22 1.478(7) .
N4 C34 1.265(8) .
N4 C35 1.471(7) .
N5 C43 1.286(9) .
N5 C44 1.474(9) .
N6 C53 1.287(7) .
N6 C54 1.485(8) .
N7 C66 1.277(7) .
N7 C67 1.484(7) .
N8 C75 1.287(7) .
N8 C76 1.470(7) .
N9 C84 1.272(7) .
N9 C85 1.484(7) .
O1 C91 1.387(6) .
O1 C90 1.442(7) .
O2 C96 1.337(6) .
O3 C2 1.349(8) .
O3 C1 1.427(7) .
O4 C7 1.312(7) .
O5 C15 1.386(7) .
O5 C14 1.428(7) .
O6 C20 1.341(7) .
O7 C28 1.392(7) .
O7 C27 1.460(7) .
O8 C33 1.328(7) .
O9 C37 1.379(9) .
O9 C36 1.440(9) .
O10 C42 1.311(7) .
O11 C47 1.389(7) .
O11 C127 1.442(8) .
O12 C52 1.320(6) .
O13 C60 1.375(7) .
O13 C59 1.428(7) .
O14 C65 1.319(7) .
O15 C69 1.384(7) .
O15 C68 1.429(7) .
O16 C74 1.314(7) .
O17 C78 1.391(7) .
O17 C77 1.450(6) .
O18 C83 1.326(6) .
O19 C126 1.271(7) .
O20 C126 1.262(7) .
O21 C100 1.236(8) .
O22 C100 1.271(8) .
O23 C124 1.248(8) .
O24 C124 1.259(8) .
O25 C104 1.252(7) .
O26 C104 1.275(7) .
O27 C102 1.267(7) .
O28 C102 1.254(7) .
O29 C106 1.262(7) .
O30 C106 1.264(7) .
O31 C108 1.256(8) .
O32 C108 1.272(8) .
O33 C110 1.246(7) .
O34 C110 1.286(7) .
O35 C112 1.278(8) .
O36 C112 1.245(8) .
O37 C114 1.242(7) .
O38 C114 1.256(7) .
O39 C116 1.172(8) .
O40 C116 1.249(8) .
O41 C118 1.266(7) .
O42 C118 1.259(7) .
O43 C122 1.260(7) .
O44 C122 1.283(6) .
O45 C120 1.277(7) .
O46 C120 1.244(7) .
O47 H47A 0.8200 .
C1 H1A 0.9600 .
C1 H1B 0.9600 .
C1 H1C 0.9600 .
C2 C3 1.391(10) .
C2 C7 1.432(9) .
C3 C4 1.388(12) .
C3 H3A 0.9300 .
C4 C5 1.362(12) .
C4 H4A 0.9300 .
C5 C6 1.411(10) .
C5 H5A 0.9300 .
C6 C7 1.385(9) .
C6 C8 1.460(9) .
C8 H8A 0.9300 .
C9 C10 1.523(8) .
C9 H9A 0.9700 .
C9 H9B 0.9700 .
C10 C11 1.521(8) .
C10 H10A 0.9700 .
C10 H10B 0.9700 .
C11 C12 1.496(8) .
C11 H11A 0.9700 .
C11 H11B 0.9700 .
C12 C13 1.504(8) .
C12 H12A 0.9700 .
C12 H12B 0.9700 .
C13 C76 1.525(8) 2
C13 H13A 0.9700 .
C13 H13B 0.9700 .
C14 H14A 0.9600 .
C14 H14B 0.9600 .
C14 H14C 0.9600 .
C15 C16 1.374(9) .
C15 C20 1.395(8) .
C16 C17 1.384(9) .
C16 H16A 0.9300 .
C17 C18 1.385(8) .
C17 H17A 0.9300 .
C18 C19 1.404(8) .
C18 H18A 0.9300 .
C19 C20 1.407(8) .
C19 C21 1.450(8) .
C21 H21A 0.9300 .
C22 C23 1.536(8) .
C22 H22A 0.9700 .
C22 H22B 0.9700 .
C23 C24 1.528(8) .
C23 H23A 0.9700 .
C23 H23B 0.9700 .
C24 C25 1.540(8) .
C24 H24A 0.9700 .
C24 H24B 0.9700 .
C25 C26 1.525(8) .
C25 H25A 0.9700 .
C25 H25B 0.9700 .
C26 C67 1.520(8) 2
C26 H26B 0.9700 .
C26 H26C 0.9700 .
C27 H27A 0.9600 .
C27 H27B 0.9600 .
C27 H27C 0.9600 .
C28 C29 1.372(9) .
C28 C33 1.400(8) .
C29 C30 1.386(10) .
C29 H29A 0.9300 .
C30 C31 1.367(10) .
C30 H30A 0.9300 .
C31 C32 1.396(9) .
C31 H31A 0.9300 .
C32 C33 1.411(8) .
C32 C34 1.464(9) .
C34 H34A 0.9300 .
C35 C58 1.516(8) 2
C35 H35B 0.9700 .
C35 H35C 0.9700 .
C36 H36A 0.9600 .
C36 H36B 0.9600 .
C36 H36C 0.9600 .
C37 C38 1.364(10) .
C37 C42 1.428(9) .
C38 C39 1.384(12) .
C38 H38A 0.9300 .
C39 C40 1.374(12) .
C39 H39A 0.9300 .
C40 C41 1.395(9) .
C40 H40A 0.9300 .
C41 C42 1.407(9) .
C41 C43 1.452(10) .
C43 H43A 0.9300 .
C44 C45 1.463(12) .
C44 H44A 0.9700 .
C44 H44B 0.9700 .
C45 C46 1.588(17) .
C45 C46' 1.646(16) .
C45 H45B 0.9700 .
C45 H45C 0.9700 .
C46 C46 1.08(3) 2
C46 H46A 0.9700 .
C46 H46B 0.9700 .
C46' C46' 0.97(2) 2
C46' H46C 0.9700 .
C46' H46D 0.9700 .
C47 C48 1.378(8) .
C47 C52 1.400(8) .
C48 C49 1.398(10) .
C48 H48A 0.9300 .
C49 C50 1.375(9) .
C49 H49A 0.9300 .
C50 C51 1.408(8) .
C50 H50A 0.9300 .
C51 C52 1.422(9) .
C51 C53 1.437(9) .
C53 H53A 0.9300 .
C54 C55 1.510(8) .
C54 H54A 0.9700 .
C54 H54B 0.9700 .
C55 C56 1.531(8) .
C55 H55A 0.9700 .
C55 H55B 0.9700 .
C56 C57 1.519(8) .
C56 H56A 0.9700 .
C56 H56B 0.9700 .
C57 C58 1.511(8) .
C57 H57A 0.9700 .
C57 H57B 0.9700 .
C58 C35 1.516(8) 2
C58 H58B 0.9700 .
C58 H58C 0.9700 .
C59 H59A 0.9600 .
C59 H59B 0.9600 .
C59 H59C 0.9600 .
C60 C61 1.373(8) .
C60 C65 1.404(8) .
C61 C62 1.406(10) .
C61 H61A 0.9300 .
C62 C63 1.375(9) .
C62 H62A 0.9300 .
C63 C64 1.410(8) .
C63 H63A 0.9300 .
C64 C65 1.414(8) .
C64 C66 1.470(8) .
C66 H66A 0.9300 .
C67 C26 1.521(8) 2
C67 H67B 0.9700 .
C67 H67C 0.9700 .
C68 H68A 0.9600 .
C68 H68B 0.9600 .
C68 H68C 0.9600 .
C69 C70 1.366(8) .
C69 C74 1.416(8) .
C70 C71 1.384(9) .
C70 H70A 0.9300 .
C71 C72 1.383(8) .
C71 H71A 0.9300 .
C72 C73 1.408(8) .
C72 H72A 0.9300 .
C73 C74 1.409(8) .
C73 C75 1.463(8) .
C75 H75A 0.9300 .
C76 C13 1.525(8) 2
C76 H76B 0.9700 .
C76 H76C 0.9700 .
C77 H77A 0.9600 .
C77 H77B 0.9600 .
C77 H77C 0.9600 .
C78 C79 1.370(8) .
C78 C83 1.419(8) .
C79 C80 1.391(9) .
C79 H79A 0.9300 .
C80 C81 1.375(9) .
C80 H80A 0.9300 .
C81 C82 1.404(8) .
C81 H81A 0.9300 .
C82 C83 1.393(8) .
C82 C84 1.442(8) .
C84 H84A 0.9300 .
C85 C86 1.520(8) .
C85 H85A 0.9700 .
C85 H85B 0.9700 .
C86 C87 1.519(8) .
C86 H86A 0.9700 .
C86 H86B 0.9700 .
C87 C88 1.521(8) .
C87 H87A 0.9700 .
C87 H87B 0.9700 .
C88 C89 1.527(8) .
C88 H88A 0.9700 .
C88 H88B 0.9700 .
C89 C98 1.519(8) 2
C89 H89B 0.9700 .
C89 H89C 0.9700 .
C90 H90A 0.9600 .
C90 H90B 0.9600 .
C90 H90C 0.9600 .
C91 C92 1.359(7) .
C91 C96 1.415(8) .
C92 C93 1.401(8) .
C92 H92A 0.9300 .
C93 C94 1.363(8) .
C93 H93A 0.9300 .
C94 C95 1.404(8) .
C94 H94A 0.9300 .
C95 C96 1.403(8) .
C95 C97 1.448(8) .
C97 H97A 0.9300 .
C98 C89 1.520(8) 2
C98 H98B 0.9700 .
C98 H98C 0.9700 .
C99 C100 1.483(10) .
C99 H99A 0.9600 .
C99 H99B 0.9600 .
C99 H99C 0.9600 .
C101 C102 1.484(9) .
C101 H10C 0.9600 .
C101 H10D 0.9600 .
C101 H10E 0.9600 .
C103 C104 1.512(8) .
C103 H10F 0.9600 .
C103 H10G 0.9600 .
C103 H10H 0.9600 .
C105 C106 1.510(8) .
C105 H10I 0.9600 .
C105 H10J 0.9600 .
C105 H10K 0.9600 .
C107 C108 1.509(9) .
C107 H10L 0.9600 .
C107 H10M 0.9600 .
C107 H10N 0.9600 .
C109 C110 1.486(8) .
C109 H10O 0.9600 .
C109 H10P 0.9600 .
C109 H10Q 0.9600 .
C111 C112 1.492(9) .
C111 H11C 0.9600 .
C111 H11D 0.9600 .
C111 H11E 0.9600 .
C113 C114 1.531(8) .
C113 H11F 0.9600 .
C113 H11G 0.9600 .
C113 H11H 0.9600 .
C115 C116 1.561(10) .
C115 H11I 0.9600 .
C115 H11J 0.9600 .
C115 H11K 0.9600 .
C117 C118 1.492(8) .
C117 H11L 0.9600 .
C117 H11M 0.9600 .
C117 H11N 0.9600 .
C119 C120 1.502(8) .
C119 H11O 0.9600 .
C119 H11P 0.9600 .
C119 H11Q 0.9600 .
C121 C122 1.491(8) .
C121 H12C 0.9600 .
C121 H12D 0.9600 .
C121 H12E 0.9600 .
C123 C124 1.495(9) .
C123 H12F 0.9600 .
C123 H12G 0.9600 .
C123 H12H 0.9600 .
C125 C126 1.507(8) .
C125 H12I 0.9600 .
C125 H12J 0.9600 .
C125 H12K 0.9600 .
C127 H12L 0.9600 .
C127 H12N 0.9600 .
C127 H12O 0.9600 .
